data_7224376
loop_
_publ_author_name
'Anisimov, Anton A.'
'Kononevich, Yuriy N.'
'Zhemchugov, Pavel V.'
'Milenin, Sergey A.'
'Korlyukov, Alexander A.'
'Tsareva, Ul'yana S.'
'Peregudov, Alexander S.'
'Dorovatovskii, Pavel V.'
'Molodtsova, Yuliya A.'
'Takazova, Rina U.'
'Shchegolikhina, Olga I.'
'Muzafarov, Aziz M.'

_publ_section_title
;
 Synthesis and structure of new polyhedral Ni, Na- and Cu,
 Na-metallasiloxanes with tolyl substituent at the silicon atom
;
_journal_issue 26
_journal_name_full 'RSC Adv.'
_journal_page_first 22052
_journal_paper_doi 10.1039/C5RA26414F
_journal_volume 6
_journal_year 2016
_chemical_formula_moiety 'C120 H192 O24 Si24, C9 H18'
_chemical_formula_sum 'C129 H210 O24 Si24'
_chemical_formula_weight 2819.12
_space_group_crystal_system triclinic
_space_group_IT_number 2
_space_group_name_Hall '-P 1'
_space_group_name_H-M_alt 'P -1'
_symmetry_space_group_name_Hall '-P 1'
_symmetry_space_group_name_H-M 'P -1'
_atom_sites_solution_hydrogens geom
_audit_creation_date 2015-09-16
_audit_creation_method
;
Olex2 1.2
(compiled 2015.01.26 svn.r3150 for OlexSys, GUI svn.r4998)
;
_audit_update_record
;
2015-12-14 deposited with the CCDC.
2016-02-17 downloaded from the CCDC.
;
_cell_angle_alpha 71.01(3)
_cell_angle_beta 88.51(3)
_cell_angle_gamma 62.94(3)
_cell_formula_units_Z 2
_cell_length_a 18.511(4)
_cell_length_b 19.755(4)
_cell_length_c 26.771(5)
_cell_measurement_temperature 120
_cell_volume 8157(4)
_computing_molecular_graphics 'Olex2 (Dolomanov et al., 2009)'
_computing_publication_material 'Olex2 (Dolomanov et al., 2009)'
_computing_structure_refinement 'ShelXL (Sheldrick, 2008)'
_diffrn_ambient_temperature 120
_diffrn_measured_fraction_theta_full 0.778
_diffrn_measured_fraction_theta_max 0.881
_diffrn_measurement_device_type synchrotron
_diffrn_measurement_method 'phi scans'
_diffrn_radiation_type synchrotron
_diffrn_radiation_wavelength 0.987
_diffrn_reflns_av_R_equivalents 0.0752
_diffrn_reflns_av_unetI/netI 0.0577
_diffrn_reflns_laue_measured_fraction_full 0.778
_diffrn_reflns_laue_measured_fraction_max 0.881
_diffrn_reflns_limit_h_max 21
_diffrn_reflns_limit_h_min -21
_diffrn_reflns_limit_k_max 22
_diffrn_reflns_limit_k_min -22
_diffrn_reflns_limit_l_max 30
_diffrn_reflns_limit_l_min -30
_diffrn_reflns_number 135390
_diffrn_reflns_point_group_measured_fraction_full 0.778
_diffrn_reflns_point_group_measured_fraction_max 0.881
_diffrn_reflns_theta_full 36.313
_diffrn_reflns_theta_max 34.605
_diffrn_reflns_theta_min 3.389
_exptl_absorpt_coefficient_mu 0.650
_exptl_absorpt_correction_T_max 0.94
_exptl_absorpt_correction_T_min 0.81
_exptl_absorpt_correction_type multi-scan
_exptl_crystal_colour colourless
_exptl_crystal_colour_primary colourless
_exptl_crystal_density_diffrn 1.148
_exptl_crystal_description irregular
_exptl_crystal_F_000 3024
_exptl_crystal_size_max 0.5
_exptl_crystal_size_mid 0.25
_exptl_crystal_size_min 0.15
_refine_diff_density_max 0.540
_refine_diff_density_min -0.547
_refine_diff_density_rms 0.071
_refine_ls_extinction_method none
_refine_ls_goodness_of_fit_ref 1.136
_refine_ls_hydrogen_treatment constr
_refine_ls_matrix_type full
_refine_ls_number_parameters 1642
_refine_ls_number_reflns 22936
_refine_ls_number_restraints 0
_refine_ls_restrained_S_all 1.136
_refine_ls_R_factor_all 0.0721
_refine_ls_R_factor_gt 0.0519
_refine_ls_shift/su_max 0.001
_refine_ls_shift/su_mean 0.000
_refine_ls_structure_factor_coef Fsqd
_refine_ls_weighting_details 'w=1/[\s^2^(Fo^2^)+(0.0978P)^2^+1.2770P] where P=(Fo^2^+2Fc^2^)/3'
_refine_ls_weighting_scheme calc
_refine_ls_wR_factor_gt 0.1460
_refine_ls_wR_factor_ref 0.1644
_reflns_Friedel_coverage 0.000
_reflns_number_gt 17715
_reflns_number_total 22936
_reflns_threshold_expression 'I > 2\s(I)'
_cod_data_source_file c5ra26414f2.cif
_cod_data_source_block aa127
_cod_original_cell_volume 8156(4)
_cod_database_code 7224376
_shelxl_version_number 2014/6
_shelx_space_group_comment
;
The symmetry employed for this shelxl refinement is uniquely defined
by the following loop, which should always be used as a source of
symmetry information in preference to the above space-group names.
They are only intended as comments.
;
_olex2_refinement_description
;
1. Fixed Uiso
 At 1.2 times of:
  All C(H) groups, All C(H,H) groups
 At 1.5 times of:
  All C(H,H,H) groups
2.a Secondary CH2 refined with riding coordinates:
 C1(H1A,H1B), C2(H2A,H2B), C3(H3A,H3B), C4(H4A,H4B), C5(H5A,H5B), C6(H6A,H6B),
 C7(H7A,H7B), C8(H8A,H8B), C9(H9A,H9B)
2.b Aromatic/amide H refined with riding coordinates:
 C39(H39), C40(H40), C42(H42), C43(H43), C45(H45), C46(H46), C48(H48),
 C49(H49), C52(H52), C53(H53), C55(H55), C56(H56), C59(H59), C60(H60), C62(H62),
  C63(H63), C66(H66), C67(H67), C69(H69), C70(H70), C73(H73), C74(H74),
 C76(H76), C77(H77), C83(H83), C84(H84), C86(H86), C87(H87), C96(H96), C97(H97),
  C99(H99), C100(H100), C103(H103), C104(H104), C106(H106), C107(H107),
 C110(H110), C111(H111), C113(H113), C114(H114), C118(H118), C119(H119),
 C121(H121), C122(H122), C125(H125), C126(H126), C127(H127), C128(H128)
2.c Idealised Me refined as rotating group:
 C10(H10A,H10B,H10C), C11(H11A,H11B,H11C), C12(H12A,H12B,H12C), C13(H13A,H13B,
 H13C), C14(H14A,H14B,H14C), C15(H15A,H15B,H15C), C16(H16A,H16B,H16C), C17(H17A,
 H17B,H17C), C18(H18A,H18B,H18C), C19(H19A,H19B,H19C), C20(H20A,H20B,H20C),
 C21(H21A,H21B,H21C), C22(H22A,H22B,H22C), C23(H23A,H23B,H23C), C24(H24A,H24B,
 H24C), C25(H25A,H25B,H25C), C26(H26A,H26B,H26C), C27(H27A,H27B,H27C), C28(H28A,
 H28B,H28C), C29(H29A,H29B,H29C), C30(H30A,H30B,H30C), C31(H31A,H31B,H31C),
 C32(H32A,H32B,H32C), C33(H33A,H33B,H33C), C34(H34A,H34B,H34C), C35(H35A,H35B,
 H35C), C36(H36A,H36B,H36C), C37(H37A,H37B,H37C), C50(H50A,H50B,H50C), C57(H57A,
 H57B,H57C), C64(H64A,H64B,H64C), C71(H71A,H71B,H71C), C78(H78A,H78B,H78C),
 C79(H79A,H79B,H79C), C80(H80A,H80B,H80C), C81(H81A,H81B,H81C), C88(H88A,H88B,
 H88C), C89(H89A,H89B,H89C), C90(H90A,H90B,H90C), C91(H91A,H91B,H91C), C92(H92A,
 H92B,H92C), C93(H93A,H93B,H93C), C94(H94A,H94B,H94C), C101(H10D,H10E,H10F),
 C108(H10G,H10H,H10I), C115(H11D,H11E,H11F), C116(H11G,H11H,H11I), C123(H12D,
 H12E,H12F)
;
_olex2_submission_special_instructions 'No special instructions were received'

loop_
_space_group_symop_operation_xyz
'x, y, z'
'-x, -y, -z'

loop_
_atom_site_label
_atom_site_type_symbol
_atom_site_fract_x
_atom_site_fract_y
_atom_site_fract_z
_atom_site_U_iso_or_equiv
_atom_site_adp_type
_atom_site_occupancy
_atom_site_site_symmetry_order
_atom_site_calc_flag
_atom_site_refinement_flags_posn
Si1 Si 0.57948(6) 0.36997(5) 0.09567(3) 0.0361(2) Uani 1 1 d .
Si2 Si 0.59995(6) 0.45939(5) 0.16897(3) 0.0353(2) Uani 1 1 d .
Si3 Si 0.75257(6) 0.47253(5) 0.12648(3) 0.0355(2) Uani 1 1 d .
Si4 Si 1.01596(7) 0.41317(7) 0.13349(4) 0.0529(3) Uani 1 1 d .
Si5 Si 0.88072(6) 0.47162(5) 0.20355(3) 0.0353(2) Uani 1 1 d .
Si6 Si 1.03441(6) 0.52891(6) 0.29903(4) 0.0419(2) Uani 1 1 d .
Si7 Si 0.87532(6) 0.62486(5) 0.21261(3) 0.0346(2) Uani 1 1 d .
Si8 Si 0.69468(7) 0.63709(6) 0.03247(4) 0.0553(3) Uani 1 1 d .
Si9 Si 0.78580(6) 0.95812(6) 0.25788(4) 0.0401(2) Uani 1 1 d .
Si10 Si 0.65492(5) 0.91973(5) 0.22418(3) 0.0298(2) Uani 1 1 d .
Si11 Si 0.43892(6) 1.17439(5) 0.23325(3) 0.0353(2) Uani 1 1 d .
Si12 Si 0.50100(5) 0.98490(5) 0.27708(3) 0.0280(2) Uani 1 1 d .
Si13 Si 0.72050(6) 0.73636(5) 0.25529(3) 0.0348(2) Uani 1 1 d .
Si14 Si 0.56884(6) 0.72182(5) 0.22307(3) 0.0383(2) Uani 1 1 d .
Si15 Si 0.30401(6) 1.06418(5) 0.13022(3) 0.0365(2) Uani 1 1 d .
Si16 Si 0.32716(5) 1.01047(5) 0.25552(3) 0.0287(2) Uani 1 1 d .
Si17 Si 0.08057(6) 1.02688(5) 0.28007(3) 0.0340(2) Uani 1 1 d .
Si18 Si 0.26352(5) 0.89010(5) 0.31551(3) 0.0295(2) Uani 1 1 d .
Si19 Si 0.24256(5) 0.75353(5) 0.29753(3) 0.0304(2) Uani 1 1 d .
Si20 Si 0.18451(6) 0.71302(5) 0.41162(3) 0.0384(2) Uani 1 1 d .
Si21 Si 0.39388(5) 0.59172(5) 0.29340(3) 0.0283(2) Uani 1 1 d .
Si22 Si 0.42586(5) 0.58574(5) 0.17931(3) 0.0291(2) Uani 1 1 d .
Si23 Si 0.29152(5) 0.53969(5) 0.16485(3) 0.0324(2) Uani 1 1 d .
Si24 Si 0.53424(6) 0.50935(5) 0.38764(3) 0.0334(2) Uani 1 1 d .
O1 O 0.95381(17) 0.56937(18) 0.25624(11) 0.0809(10) Uani 1 1 d .
O2 O 0.80160(16) 0.67790(13) 0.23728(9) 0.0581(7) Uani 1 1 d .
O3 O 0.71709(13) 0.82435(11) 0.23823(7) 0.0332(5) Uani 1 1 d .
O4 O 0.69759(13) 0.95991(12) 0.24841(7) 0.0332(5) Uani 1 1 d .
O5 O 0.57420(12) 0.92771(11) 0.25217(7) 0.0297(5) Uani 1 1 d .
O6 O 0.47517(13) 1.07791(11) 0.24274(8) 0.0351(5) Uani 1 1 d .
O7 O 0.30188(14) 1.05868(12) 0.19254(7) 0.0374(5) Uani 1 1 d .
O8 O 0.30172(12) 0.93869(11) 0.27247(7) 0.0306(5) Uani 1 1 d .
O9 O 0.16634(12) 0.94704(11) 0.31234(7) 0.0318(5) Uani 1 1 d .
O10 O 0.21000(14) 0.72227(13) 0.35185(8) 0.0432(6) Uani 1 1 d .
O11 O 0.27994(13) 0.81199(11) 0.30037(8) 0.0340(5) Uani 1 1 d .
O12 O 0.31426(13) 0.67649(11) 0.28754(8) 0.0350(5) Uani 1 1 d .
O13 O 0.38116(12) 0.53226(11) 0.17922(7) 0.0315(5) Uani 1 1 d .
O14 O 0.42359(13) 0.59933(12) 0.23564(7) 0.0328(5) Uani 1 1 d .
O15 O 0.46681(13) 0.57529(12) 0.33452(7) 0.0355(5) Uani 1 1 d .
O16 O 0.52007(12) 0.53789(12) 0.17188(8) 0.0327(5) Uani 1 1 d .
O17 O 0.57527(17) 0.42932(14) 0.12671(9) 0.0572(7) Uani 1 1 d .
O18 O 0.66766(15) 0.48784(14) 0.14879(9) 0.0507(6) Uani 1 1 d .
O19 O 0.73689(16) 0.54262(14) 0.07076(8) 0.0519(6) Uani 1 1 d .
O20 O 0.85145(17) 0.56448(13) 0.19674(8) 0.0537(7) Uani 1 1 d .
O21 O 0.80937(15) 0.47292(16) 0.17003(9) 0.0571(7) Uani 1 1 d .
O22 O 0.96615(15) 0.43207(15) 0.18234(9) 0.0507(6) Uani 1 1 d .
O23 O 0.64026(15) 0.74898(14) 0.22373(8) 0.0492(6) Uani 1 1 d .
O24 O 0.42518(12) 0.96652(11) 0.27291(7) 0.0291(5) Uani 1 1 d .
C10 C 1.0499(3) 0.6097(3) 0.3073(2) 0.0935(17) Uani 1 1 d .
H10A H 1.1008 0.5857 0.3316 0.140 Uiso 1 1 calc GR
H10B H 1.0036 0.6426 0.3222 0.140 Uiso 1 1 calc GR
H10C H 1.0536 0.6441 0.2726 0.140 Uiso 1 1 calc GR
C11 C 1.0159(3) 0.4670(3) 0.36093(16) 0.0807(15) Uani 1 1 d .
H11A H 1.0079 0.4248 0.3542 0.121 Uiso 1 1 calc GR
H11B H 0.9668 0.5017 0.3729 0.121 Uiso 1 1 calc GR
H11C H 1.0632 0.4415 0.3887 0.121 Uiso 1 1 calc GR
C12 C 1.1206(3) 0.4637(2) 0.27272(15) 0.0599(11) Uani 1 1 d .
H12A H 1.1088 0.4233 0.2664 0.090 Uiso 1 1 calc GR
H12B H 1.1705 0.4359 0.2986 0.090 Uiso 1 1 calc GR
H12C H 1.1285 0.4970 0.2391 0.090 Uiso 1 1 calc GR
C13 C 1.1162(2) 0.4091(3) 0.14521(15) 0.0594(11) Uani 1 1 d .
H13A H 1.1073 0.4617 0.1457 0.089 Uiso 1 1 calc GR
H13B H 1.1479 0.3968 0.1166 0.089 Uiso 1 1 calc GR
H13C H 1.1464 0.3667 0.1796 0.089 Uiso 1 1 calc GR
C14 C 0.9554(3) 0.4961(4) 0.07080(15) 0.106(2) Uani 1 1 d .
H14A H 0.9043 0.4949 0.0638 0.159 Uiso 1 1 calc GR
H14B H 0.9870 0.4892 0.0413 0.159 Uiso 1 1 calc GR
H14C H 0.9425 0.5484 0.0740 0.159 Uiso 1 1 calc GR
C15 C 1.0306(3) 0.3150(4) 0.1331(3) 0.135(3) Uani 1 1 d .
H15A H 1.0646 0.3005 0.1058 0.202 Uiso 1 1 calc GR
H15B H 0.9772 0.3189 0.1251 0.202 Uiso 1 1 calc GR
H15C H 1.0579 0.2732 0.1682 0.202 Uiso 1 1 calc GR
C16 C 0.7352(3) 0.6363(3) -0.03158(16) 0.0976(18) Uani 1 1 d .
H16A H 0.7129 0.6922 -0.0569 0.146 Uiso 1 1 calc GR
H16B H 0.7190 0.6051 -0.0464 0.146 Uiso 1 1 calc GR
H16C H 0.7952 0.6113 -0.0253 0.146 Uiso 1 1 calc GR
C17 C 0.7248(3) 0.6944(3) 0.0631(2) 0.0933(16) Uani 1 1 d .
H17A H 0.7840 0.6752 0.0643 0.140 Uiso 1 1 calc GR
H17B H 0.7110 0.6858 0.0994 0.140 Uiso 1 1 calc GR
H17C H 0.6954 0.7525 0.0416 0.140 Uiso 1 1 calc GR
C18 C 0.5839(3) 0.6762(3) 0.0259(2) 0.1004(18) Uani 1 1 d .
H18A H 0.5570 0.7306 -0.0015 0.151 Uiso 1 1 calc GR
H18B H 0.5653 0.6790 0.0601 0.151 Uiso 1 1 calc GR
H18C H 0.5697 0.6399 0.0156 0.151 Uiso 1 1 calc GR
C19 C 0.0490(2) 1.0961(2) 0.31821(14) 0.0493(9) Uani 1 1 d .
H19A H 0.0411 1.0687 0.3540 0.074 Uiso 1 1 calc GR
H19B H -0.0024 1.1450 0.2997 0.074 Uiso 1 1 calc GR
H19C H 0.0917 1.1115 0.3212 0.074 Uiso 1 1 calc GR
C20 C 0.0028(2) 0.9935(2) 0.27696(14) 0.0472(9) Uani 1 1 d .
H20A H 0.0217 0.9539 0.2588 0.071 Uiso 1 1 calc GR
H20B H -0.0491 1.0405 0.2572 0.071 Uiso 1 1 calc GR
H20C H -0.0054 0.9684 0.3133 0.071 Uiso 1 1 calc GR
C21 C 0.0953(2) 1.0770(2) 0.21204(12) 0.0425(8) Uani 1 1 d .
H21A H 0.1401 1.0898 0.2143 0.064 Uiso 1 1 calc GR
H21B H 0.0447 1.1272 0.1940 0.064 Uiso 1 1 calc GR
H21C H 0.1088 1.0405 0.1918 0.064 Uiso 1 1 calc GR
C22 C 0.5254(2) 1.1973(2) 0.22216(15) 0.0556(10) Uani 1 1 d .
H22A H 0.5694 1.1611 0.2525 0.083 Uiso 1 1 calc GR
H22B H 0.5068 1.2539 0.2188 0.083 Uiso 1 1 calc GR
H22C H 0.5459 1.1892 0.1893 0.083 Uiso 1 1 calc GR
C23 C 0.3616(2) 1.2312(2) 0.17309(13) 0.0511(10) Uani 1 1 d .
H23A H 0.3878 1.2204 0.1423 0.077 Uiso 1 1 calc GR
H23B H 0.3366 1.2894 0.1668 0.077 Uiso 1 1 calc GR
H23C H 0.3191 1.2139 0.1782 0.077 Uiso 1 1 calc GR
C24 C 0.3955(2) 1.1969(2) 0.29215(13) 0.0453(9) Uani 1 1 d .
H24A H 0.3522 1.1810 0.2996 0.068 Uiso 1 1 calc GR
H24B H 0.3725 1.2552 0.2852 0.068 Uiso 1 1 calc GR
H24C H 0.4388 1.1663 0.3231 0.068 Uiso 1 1 calc GR
C25 C 0.2776(3) 0.6661(3) 0.45993(15) 0.0655(11) Uani 1 1 d .
H25A H 0.3174 0.6149 0.4563 0.098 Uiso 1 1 calc GR
H25B H 0.2635 0.6555 0.4962 0.098 Uiso 1 1 calc GR
H25C H 0.3014 0.7030 0.4530 0.098 Uiso 1 1 calc GR
C26 C 0.1353(3) 0.6468(2) 0.42595(16) 0.0636(11) Uani 1 1 d .
H26A H 0.0852 0.6731 0.4005 0.095 Uiso 1 1 calc GR
H26B H 0.1215 0.6377 0.4623 0.095 Uiso 1 1 calc GR
H26C H 0.1731 0.5946 0.4227 0.095 Uiso 1 1 calc GR
C27 C 0.1111(3) 0.8136(2) 0.41277(14) 0.0568(10) Uani 1 1 d .
H27A H 0.1359 0.8498 0.4026 0.085 Uiso 1 1 calc GR
H27B H 0.0966 0.8085 0.4488 0.085 Uiso 1 1 calc GR
H27C H 0.0615 0.8364 0.3875 0.085 Uiso 1 1 calc GR
C28 C 0.8096(2) 1.0076(2) 0.19237(15) 0.0598(11) Uani 1 1 d .
H28A H 0.8088 0.9807 0.1676 0.090 Uiso 1 1 calc GR
H28B H 0.8641 1.0031 0.1972 0.090 Uiso 1 1 calc GR
H28C H 0.7685 1.0650 0.1777 0.090 Uiso 1 1 calc GR
C29 C 0.7733(3) 1.0158(3) 0.30251(17) 0.0659(12) Uani 1 1 d .
H29A H 0.7304 1.0720 0.2852 0.099 Uiso 1 1 calc GR
H29B H 0.8252 1.0153 0.3100 0.099 Uiso 1 1 calc GR
H29C H 0.7578 0.9907 0.3360 0.099 Uiso 1 1 calc GR
C30 C 0.8663(2) 0.8521(2) 0.28830(16) 0.0649(11) Uani 1 1 d .
H30A H 0.8519 0.8259 0.3219 0.097 Uiso 1 1 calc GR
H30B H 0.9186 0.8509 0.2953 0.097 Uiso 1 1 calc GR
H30C H 0.8713 0.8230 0.2639 0.097 Uiso 1 1 calc GR
C31 C 0.6586(2) 0.2647(2) 0.13174(14) 0.0496(9) Uani 1 1 d .
H31A H 0.7130 0.2616 0.1302 0.074 Uiso 1 1 calc GR
H31B H 0.6552 0.2287 0.1151 0.074 Uiso 1 1 calc GR
H31C H 0.6498 0.2480 0.1691 0.074 Uiso 1 1 calc GR
C32 C 0.4781(2) 0.3747(2) 0.09174(17) 0.0657(11) Uani 1 1 d .
H32A H 0.4616 0.3647 0.1274 0.099 Uiso 1 1 calc GR
H32B H 0.4809 0.3333 0.0781 0.099 Uiso 1 1 calc GR
H32C H 0.4379 0.4286 0.0677 0.099 Uiso 1 1 calc GR
C33 C 0.6043(2) 0.4084(2) 0.02839(13) 0.0529(10) Uani 1 1 d .
H33A H 0.5926 0.4648 0.0201 0.079 Uiso 1 1 calc GR
H33B H 0.5709 0.4058 0.0020 0.079 Uiso 1 1 calc GR
H33C H 0.6625 0.3749 0.0274 0.079 Uiso 1 1 calc GR
C34 C 0.2645(2) 0.5755(2) 0.09165(13) 0.0532(10) Uani 1 1 d .
H34A H 0.2604 0.6295 0.0755 0.080 Uiso 1 1 calc GR
H34B H 0.2118 0.5783 0.0833 0.080 Uiso 1 1 calc GR
H34C H 0.3071 0.5376 0.0774 0.080 Uiso 1 1 calc GR
C35 C 0.2120(2) 0.6126(2) 0.19087(14) 0.0462(9) Uani 1 1 d .
H35A H 0.2246 0.5930 0.2298 0.069 Uiso 1 1 calc GR
H35B H 0.1584 0.6181 0.1811 0.069 Uiso 1 1 calc GR
H35C H 0.2105 0.6656 0.1755 0.069 Uiso 1 1 calc GR
C36 C 0.3037(2) 0.43604(19) 0.19687(14) 0.0450(9) Uani 1 1 d .
H36A H 0.3503 0.3979 0.1851 0.067 Uiso 1 1 calc GR
H36B H 0.2537 0.4353 0.1867 0.067 Uiso 1 1 calc GR
H36C H 0.3136 0.4201 0.2358 0.067 Uiso 1 1 calc GR
C37 C 0.9186(3) 0.1392(2) 0.09717(16) 0.0635(11) Uani 1 1 d .
H37A H 0.9785 0.1153 0.1032 0.095 Uiso 1 1 calc GR
H37B H 0.9008 0.1459 0.0609 0.095 Uiso 1 1 calc GR
H37C H 0.9014 0.1032 0.1231 0.095 Uiso 1 1 calc GR
C38 C 0.8804(2) 0.2207(2) 0.10378(14) 0.0477(9) Uani 1 1 d .
C39 C 0.8720(2) 0.2268(2) 0.15386(14) 0.0491(9) Uani 1 1 d .
H39 H 0.8923 0.1786 0.1845 0.059 Uiso 1 1 calc R
C40 C 0.8351(2) 0.3009(2) 0.16032(13) 0.0448(9) Uani 1 1 d .
H40 H 0.8308 0.3025 0.1954 0.054 Uiso 1 1 calc R
C41 C 0.8039(2) 0.3735(2) 0.11708(12) 0.0373(8) Uani 1 1 d .
C42 C 0.8128(2) 0.3672(2) 0.06644(13) 0.0442(9) Uani 1 1 d .
H42 H 0.7927 0.4153 0.0357 0.053 Uiso 1 1 calc R
C43 C 0.8502(2) 0.2926(2) 0.06019(14) 0.0497(9) Uani 1 1 d .
H43 H 0.8554 0.2905 0.0253 0.060 Uiso 1 1 calc R
C44 C 0.8940(2) 0.6905(2) 0.15271(12) 0.0397(8) Uani 1 1 d .
C45 C 0.8407(3) 0.7709(2) 0.12775(15) 0.0617(11) Uani 1 1 d .
H45 H 0.7933 0.7958 0.1432 0.074 Uiso 1 1 calc R
C46 C 0.8536(3) 0.8176(3) 0.08043(17) 0.0735(13) Uani 1 1 d .
H46 H 0.8147 0.8734 0.0644 0.088 Uiso 1 1 calc R
C47 C 0.9199(3) 0.7857(3) 0.05661(15) 0.0627(12) Uani 1 1 d .
C48 C 0.9742(3) 0.7060(4) 0.08143(19) 0.0964(17) Uani 1 1 d .
H48 H 1.0222 0.6820 0.0663 0.116 Uiso 1 1 calc R
C49 C 0.9615(3) 0.6591(3) 0.12805(17) 0.0806(14) Uani 1 1 d .
H49 H 1.0006 0.6033 0.1437 0.097 Uiso 1 1 calc R
C50 C 0.9339(3) 0.8370(3) 0.00478(16) 0.0938(17) Uani 1 1 d .
H50A H 0.8844 0.8896 -0.0100 0.141 Uiso 1 1 calc GR
H50B H 0.9459 0.8088 -0.0209 0.141 Uiso 1 1 calc GR
H50C H 0.9802 0.8454 0.0119 0.141 Uiso 1 1 calc GR
C51 C 0.36777(19) 0.50780(17) 0.31835(10) 0.0295(7) Uani 1 1 d .
C52 C 0.2978(2) 0.51683(18) 0.34276(11) 0.0339(7) Uani 1 1 d .
H52 H 0.2595 0.5687 0.3433 0.041 Uiso 1 1 calc R
C53 C 0.2838(2) 0.45111(19) 0.36607(12) 0.0388(8) Uani 1 1 d .
H53 H 0.2356 0.4590 0.3821 0.047 Uiso 1 1 calc R
C54 C 0.3379(2) 0.37432(19) 0.36660(11) 0.0385(8) Uani 1 1 d .
C55 C 0.4073(2) 0.36506(18) 0.34184(12) 0.0375(8) Uani 1 1 d .
H55 H 0.4455 0.3129 0.3416 0.045 Uiso 1 1 calc R
C56 C 0.4216(2) 0.43020(17) 0.31776(11) 0.0330(7) Uani 1 1 d .
H56 H 0.4687 0.4224 0.3005 0.040 Uiso 1 1 calc R
C57 C 0.3234(3) 0.3024(2) 0.39372(14) 0.0562(10) Uani 1 1 d .
H57A H 0.2716 0.3204 0.4084 0.084 Uiso 1 1 calc GR
H57B H 0.3685 0.2619 0.4227 0.084 Uiso 1 1 calc GR
H57C H 0.3206 0.2781 0.3677 0.084 Uiso 1 1 calc GR
C58 C 0.3149(2) 0.85416(18) 0.38408(11) 0.0325(7) Uani 1 1 d .
C59 C 0.2768(2) 0.8881(2) 0.42197(12) 0.0411(8) Uani 1 1 d .
H59 H 0.2222 0.9313 0.4126 0.049 Uiso 1 1 calc R
C60 C 0.3179(2) 0.8595(2) 0.47331(12) 0.0492(9) Uani 1 1 d .
H60 H 0.2907 0.8836 0.4984 0.059 Uiso 1 1 calc R
C61 C 0.3972(2) 0.7971(2) 0.48843(12) 0.0425(9) Uani 1 1 d .
C62 C 0.4354(2) 0.7629(2) 0.45107(12) 0.0416(8) Uani 1 1 d .
H62 H 0.4901 0.7197 0.4606 0.050 Uiso 1 1 calc R
C63 C 0.3948(2) 0.79095(19) 0.40009(12) 0.0390(8) Uani 1 1 d .
H63 H 0.4223 0.7663 0.3753 0.047 Uiso 1 1 calc R
C64 C 0.4406(3) 0.7666(2) 0.54406(13) 0.0580(10) Uani 1 1 d .
H64A H 0.4176 0.7358 0.5692 0.087 Uiso 1 1 calc GR
H64B H 0.4334 0.8128 0.5538 0.087 Uiso 1 1 calc GR
H64C H 0.4992 0.7313 0.5454 0.087 Uiso 1 1 calc GR
C65 C 0.27393(19) 1.08357(18) 0.28973(11) 0.0307(7) Uani 1 1 d .
C66 C 0.2152(2) 1.16454(18) 0.26238(12) 0.0364(8) Uani 1 1 d .
H66 H 0.2018 1.1830 0.2247 0.044 Uiso 1 1 calc R
C67 C 0.1763(2) 1.21821(19) 0.28914(13) 0.0417(8) Uani 1 1 d .
H67 H 0.1371 1.2727 0.2695 0.050 Uiso 1 1 calc R
C68 C 0.1937(2) 1.1935(2) 0.34414(13) 0.0404(8) Uani 1 1 d .
C69 C 0.2513(2) 1.1136(2) 0.37146(13) 0.0381(8) Uani 1 1 d .
H69 H 0.2644 1.0953 0.4091 0.046 Uiso 1 1 calc R
C70 C 0.2902(2) 1.05994(19) 0.34491(11) 0.0350(7) Uani 1 1 d .
H70 H 0.3291 1.0055 0.3649 0.042 Uiso 1 1 calc R
C71 C 0.1527(2) 1.2514(2) 0.37313(15) 0.0538(10) Uani 1 1 d .
H71A H 0.1450 1.3054 0.3512 0.081 Uiso 1 1 calc GR
H71B H 0.1870 1.2322 0.4071 0.081 Uiso 1 1 calc GR
H71C H 0.0992 1.2545 0.3800 0.081 Uiso 1 1 calc GR
C72 C 0.1591(2) 0.80827(18) 0.24111(12) 0.0361(8) Uani 1 1 d .
C73 C 0.1557(2) 0.87218(19) 0.19750(12) 0.0408(8) Uani 1 1 d .
H73 H 0.1961 0.8892 0.1977 0.049 Uiso 1 1 calc R
C74 C 0.0947(2) 0.9119(2) 0.15351(13) 0.0490(9) Uani 1 1 d .
H74 H 0.0937 0.9560 0.1247 0.059 Uiso 1 1 calc R
C75 C 0.0358(2) 0.8883(2) 0.15109(15) 0.0527(10) Uani 1 1 d .
C76 C 0.0379(2) 0.8255(2) 0.19463(16) 0.0555(10) Uani 1 1 d .
H76 H -0.0023 0.8084 0.1941 0.067 Uiso 1 1 calc R
C77 C 0.0975(2) 0.7869(2) 0.23896(14) 0.0473(9) Uani 1 1 d .
H77 H 0.0963 0.7449 0.2685 0.057 Uiso 1 1 calc R
C78 C -0.0281(3) 0.9294(3) 0.10238(17) 0.0759(13) Uani 1 1 d .
H78A H -0.0595 0.8999 0.1054 0.114 Uiso 1 1 calc GR
H78B H -0.0010 0.9296 0.0704 0.114 Uiso 1 1 calc GR
H78C H -0.0651 0.9855 0.0996 0.114 Uiso 1 1 calc GR
C79 C 0.2232(3) 1.1657(2) 0.09009(14) 0.0614(11) Uani 1 1 d .
H79A H 0.2328 1.2069 0.0970 0.092 Uiso 1 1 calc GR
H79B H 0.1697 1.1716 0.0997 0.092 Uiso 1 1 calc GR
H79C H 0.2238 1.1729 0.0521 0.092 Uiso 1 1 calc GR
C80 C 0.2821(2) 0.9862(2) 0.12183(15) 0.0545(10) Uani 1 1 d .
H80A H 0.3231 0.9324 0.1455 0.082 Uiso 1 1 calc GR
H80B H 0.2841 0.9887 0.0847 0.082 Uiso 1 1 calc GR
H80C H 0.2274 0.9960 0.1308 0.082 Uiso 1 1 calc GR
C81 C 0.4054(3) 1.0501(3) 0.11276(18) 0.0769(14) Uani 1 1 d .
H81A H 0.4168 1.0901 0.1201 0.115 Uiso 1 1 calc GR
H81B H 0.4060 1.0577 0.0747 0.115 Uiso 1 1 calc GR
H81C H 0.4474 0.9952 0.1341 0.115 Uiso 1 1 calc GR
C82 C 0.53382(19) 0.96194(18) 0.34795(11) 0.0318(7) Uani 1 1 d .
C83 C 0.5821(2) 0.9924(2) 0.36141(12) 0.0416(8) Uani 1 1 d .
H83 H 0.5994 1.0238 0.3338 0.050 Uiso 1 1 calc R
C84 C 0.6054(2) 0.9783(2) 0.41404(13) 0.0472(9) Uani 1 1 d .
H84 H 0.6386 0.9997 0.4219 0.057 Uiso 1 1 calc R
C85 C 0.5810(2) 0.9334(2) 0.45537(12) 0.0433(8) Uani 1 1 d .
C86 C 0.5338(2) 0.90223(19) 0.44240(12) 0.0410(8) Uani 1 1 d .
H86 H 0.5171 0.8704 0.4702 0.049 Uiso 1 1 calc R
C87 C 0.5102(2) 0.91620(18) 0.39000(11) 0.0338(7) Uani 1 1 d .
H87 H 0.4773 0.8943 0.3824 0.041 Uiso 1 1 calc R
C88 C 0.6066(3) 0.9178(2) 0.51282(13) 0.0563(10) Uani 1 1 d .
H88A H 0.5635 0.9145 0.5339 0.084 Uiso 1 1 calc GR
H88B H 0.6154 0.9622 0.5147 0.084 Uiso 1 1 calc GR
H88C H 0.6576 0.8664 0.5271 0.084 Uiso 1 1 calc GR
C89 C 0.6175(2) 0.6103(2) 0.24480(14) 0.0463(9) Uani 1 1 d .
H89A H 0.6564 0.5916 0.2207 0.069 Uiso 1 1 calc GR
H89B H 0.5753 0.5935 0.2440 0.069 Uiso 1 1 calc GR
H89C H 0.6466 0.5864 0.2812 0.069 Uiso 1 1 calc GR
C90 C 0.5175(3) 0.7705(2) 0.15344(14) 0.0637(11) Uani 1 1 d .
H90A H 0.4719 0.7589 0.1508 0.096 Uiso 1 1 calc GR
H90B H 0.5568 0.7492 0.1302 0.096 Uiso 1 1 calc GR
H90C H 0.4965 0.8294 0.1422 0.096 Uiso 1 1 calc GR
C91 C 0.4970(3) 0.7588(2) 0.26847(16) 0.0625(11) Uani 1 1 d .
H91A H 0.5259 0.7322 0.3051 0.094 Uiso 1 1 calc GR
H91B H 0.4520 0.7462 0.2665 0.094 Uiso 1 1 calc GR
H91C H 0.4749 0.8177 0.2579 0.094 Uiso 1 1 calc GR
C92 C 0.6159(2) 0.4269(2) 0.36991(14) 0.0496(9) Uani 1 1 d .
H92A H 0.5921 0.3998 0.3564 0.074 Uiso 1 1 calc GR
H92B H 0.6564 0.3875 0.4016 0.074 Uiso 1 1 calc GR
H92C H 0.6427 0.4496 0.3423 0.074 Uiso 1 1 calc GR
C93 C 0.5766(2) 0.5642(2) 0.41062(13) 0.0488(9) Uani 1 1 d .
H93A H 0.6041 0.5852 0.3827 0.073 Uiso 1 1 calc GR
H93B H 0.6161 0.5270 0.4431 0.073 Uiso 1 1 calc GR
H93C H 0.5320 0.6095 0.4182 0.073 Uiso 1 1 calc GR
C94 C 0.4837(2) 0.4668(2) 0.44021(12) 0.0485(9) Uani 1 1 d .
H94A H 0.4418 0.5105 0.4506 0.073 Uiso 1 1 calc GR
H94B H 0.5246 0.4259 0.4714 0.073 Uiso 1 1 calc GR
H94C H 0.4578 0.4416 0.4264 0.073 Uiso 1 1 calc GR
C95 C 0.7258(2) 0.69304(18) 0.32820(11) 0.0336(7) Uani 1 1 d .
C96 C 0.7795(2) 0.6127(2) 0.35794(13) 0.0467(9) Uani 1 1 d .
H96 H 0.8173 0.5790 0.3408 0.056 Uiso 1 1 calc R
C97 C 0.7790(3) 0.5807(2) 0.41215(13) 0.0559(10) Uani 1 1 d .
H97 H 0.8162 0.5253 0.4313 0.067 Uiso 1 1 calc R
C98 C 0.7259(2) 0.6271(2) 0.43911(12) 0.0468(9) Uani 1 1 d .
C99 C 0.6739(2) 0.7062(2) 0.41029(13) 0.0547(10) Uani 1 1 d .
H99 H 0.6370 0.7399 0.4278 0.066 Uiso 1 1 calc R
C100 C 0.6736(2) 0.7387(2) 0.35607(13) 0.0522(10) Uani 1 1 d .
H100 H 0.6363 0.7943 0.3373 0.063 Uiso 1 1 calc R
C101 C 0.7251(3) 0.5919(2) 0.49809(14) 0.0695(12) Uani 1 1 d .
H10D H 0.6927 0.5629 0.5039 0.104 Uiso 1 1 calc GR
H10E H 0.7007 0.6358 0.5126 0.104 Uiso 1 1 calc GR
H10F H 0.7814 0.5540 0.5161 0.104 Uiso 1 1 calc GR
C102 C 0.8886(2) 0.41130(18) 0.27414(12) 0.0333(7) Uani 1 1 d .
C103 C 0.9430(2) 0.32887(19) 0.29681(12) 0.0379(8) Uani 1 1 d .
H103 H 0.9797 0.3022 0.2758 0.046 Uiso 1 1 calc R
C104 C 0.9447(2) 0.2848(2) 0.34928(13) 0.0451(9) Uani 1 1 d .
H104 H 0.9821 0.2283 0.3635 0.054 Uiso 1 1 calc R
C105 C 0.8936(2) 0.3210(2) 0.38114(13) 0.0493(9) Uani 1 1 d .
C106 C 0.8382(2) 0.4034(2) 0.35890(14) 0.0513(10) Uani 1 1 d .
H106 H 0.8014 0.4296 0.3800 0.062 Uiso 1 1 calc R
C107 C 0.8362(2) 0.4474(2) 0.30675(13) 0.0438(9) Uani 1 1 d .
H107 H 0.7983 0.5037 0.2926 0.053 Uiso 1 1 calc R
C108 C 0.8950(3) 0.2723(2) 0.43855(15) 0.0750(13) Uani 1 1 d .
H10G H 0.8451 0.2665 0.4416 0.112 Uiso 1 1 calc GR
H10H H 0.8977 0.3006 0.4619 0.112 Uiso 1 1 calc GR
H10I H 0.9431 0.2184 0.4492 0.112 Uiso 1 1 calc GR
C109 C 0.62851(19) 0.97011(17) 0.15094(11) 0.0309(7) Uani 1 1 d .
C110 C 0.6078(2) 1.05201(19) 0.12690(12) 0.0379(8) Uani 1 1 d .
H110 H 0.6096 1.0813 0.1484 0.045 Uiso 1 1 calc R
C111 C 0.5846(2) 1.0913(2) 0.07210(12) 0.0424(8) Uani 1 1 d .
H111 H 0.5695 1.1474 0.0568 0.051 Uiso 1 1 calc R
C112 C 0.5829(2) 1.0502(2) 0.03930(12) 0.0395(8) Uani 1 1 d .
C113 C 0.6038(2) 0.9693(2) 0.06302(12) 0.0409(8) Uani 1 1 d .
H113 H 0.6030 0.9399 0.0413 0.049 Uiso 1 1 calc R
C114 C 0.6260(2) 0.92970(19) 0.11786(12) 0.0372(8) Uani 1 1 d .
H114 H 0.6397 0.8739 0.1330 0.045 Uiso 1 1 calc R
C115 C 0.5571(3) 1.0934(2) -0.02000(12) 0.0540(10) Uani 1 1 d .
H11D H 0.5664 1.0539 -0.0372 0.081 Uiso 1 1 calc GR
H11E H 0.5894 1.1215 -0.0342 0.081 Uiso 1 1 calc GR
H11F H 0.4988 1.1332 -0.0273 0.081 Uiso 1 1 calc GR
C116 C 0.2338(3) 0.9062(2) -0.01119(14) 0.0617(11) Uani 1 1 d .
H11G H 0.1767 0.9316 -0.0051 0.093 Uiso 1 1 calc GR
H11H H 0.2364 0.8934 -0.0439 0.093 Uiso 1 1 calc GR
H11I H 0.2564 0.9436 -0.0150 0.093 Uiso 1 1 calc GR
C117 C 0.2835(2) 0.8285(2) 0.03581(13) 0.0452(9) Uani 1 1 d .
C118 C 0.2674(2) 0.8242(2) 0.08707(13) 0.0462(9) Uani 1 1 d .
H118 H 0.2250 0.8703 0.0928 0.055 Uiso 1 1 calc R
C119 C 0.3120(2) 0.75348(19) 0.13038(13) 0.0425(8) Uani 1 1 d .
H119 H 0.3000 0.7523 0.1653 0.051 Uiso 1 1 calc R
C120 C 0.3737(2) 0.68469(18) 0.12391(11) 0.0329(7) Uani 1 1 d .
C121 C 0.3901(2) 0.6900(2) 0.07234(12) 0.0464(9) Uani 1 1 d .
H121 H 0.4328 0.6442 0.0665 0.056 Uiso 1 1 calc R
C122 C 0.3454(3) 0.7609(2) 0.02898(13) 0.0535(10) Uani 1 1 d .
H122 H 0.3578 0.7626 -0.0059 0.064 Uiso 1 1 calc R
C123 C 0.7512(3) 0.1649(3) 0.37956(16) 0.0915(17) Uani 1 1 d .
H12D H 0.7158 0.1392 0.3878 0.137 Uiso 1 1 calc GR
H12E H 0.7584 0.1810 0.4093 0.137 Uiso 1 1 calc GR
H12F H 0.8047 0.1264 0.3742 0.137 Uiso 1 1 calc GR
C124 C 0.7120(3) 0.2394(2) 0.32915(13) 0.0575(11) Uani 1 1 d .
C125 C 0.6382(3) 0.2608(2) 0.30137(13) 0.0538(10) Uani 1 1 d .
H125 H 0.6108 0.2293 0.3145 0.065 Uiso 1 1 calc R
C126 C 0.7490(2) 0.2879(2) 0.30935(14) 0.0565(10) Uani 1 1 d .
H126 H 0.7992 0.2749 0.3280 0.068 Uiso 1 1 calc R
C127 C 0.7143(2) 0.3546(2) 0.26329(13) 0.0479(9) Uani 1 1 d .
H127 H 0.7408 0.3871 0.2510 0.057 Uiso 1 1 calc R
C128 C 0.6041(2) 0.32748(19) 0.25476(12) 0.0433(9) Uani 1 1 d .
H128 H 0.5537 0.3407 0.2362 0.052 Uiso 1 1 calc R
C129 C 0.6415(2) 0.37593(19) 0.23413(12) 0.0364(8) Uani 1 1 d .
C1 C 0.9696(5) 0.9863(4) 0.5147(3) 0.139(3) Uani 1 1 d .
H1A H 0.9992 0.9416 0.5490 0.167 Uiso 1 1 calc R
H1B H 0.9258 1.0322 0.5229 0.167 Uiso 1 1 calc R
C2 C 0.9306(5) 0.9577(4) 0.4824(2) 0.151(3) Uani 1 1 d .
H2A H 0.9013 1.0020 0.4479 0.181 Uiso 1 1 calc R
H2B H 0.9741 0.9111 0.4746 0.181 Uiso 1 1 calc R
C3 C 0.8723(4) 0.9328(5) 0.5113(2) 0.140(3) Uani 1 1 d .
H3A H 0.8290 0.9799 0.5187 0.168 Uiso 1 1 calc R
H3B H 0.9019 0.8895 0.5461 0.168 Uiso 1 1 calc R
C4 C 0.8293(5) 0.9001(6) 0.4798(3) 0.160(4) Uani 1 1 d .
H4A H 0.7830 0.8978 0.4984 0.192 Uiso 1 1 calc R
H4B H 0.8053 0.9416 0.4437 0.192 Uiso 1 1 calc R
C5 C 0.8824(5) 0.8146(6) 0.4728(2) 0.163(4) Uani 1 1 d .
H5A H 0.9242 0.8187 0.4499 0.196 Uiso 1 1 calc R
H5B H 0.9119 0.7736 0.5083 0.196 Uiso 1 1 calc R
C6 C 0.8339(5) 0.7829(6) 0.4482(3) 0.160(4) Uani 1 1 d .
H6A H 0.8012 0.8253 0.4138 0.192 Uiso 1 1 calc R
H6B H 0.7952 0.7743 0.4725 0.192 Uiso 1 1 calc R
C7 C 0.8899(4) 0.7015(5) 0.4381(2) 0.143(3) Uani 1 1 d .
H7A H 0.8561 0.6930 0.4152 0.171 Uiso 1 1 calc R
H7B H 0.9332 0.7082 0.4180 0.171 Uiso 1 1 calc R
C8 C 0.9300(5) 0.6267(6) 0.4870(2) 0.160(4) Uani 1 1 d .
H8A H 0.8872 0.6226 0.5088 0.192 Uiso 1 1 calc R
H8B H 0.9679 0.6329 0.5083 0.192 Uiso 1 1 calc R
C9 C 0.9799(5) 0.5442(6) 0.4759(2) 0.162(4) Uani 1 1 d .
H9A H 1.0251 0.5481 0.4567 0.195 Uiso 1 1 calc R
H9B H 0.9428 0.5430 0.4506 0.195 Uiso 1 1 calc R

loop_
_atom_site_aniso_label
_atom_site_aniso_U_11
_atom_site_aniso_U_22
_atom_site_aniso_U_33
_atom_site_aniso_U_23
_atom_site_aniso_U_13
_atom_site_aniso_U_12
Si1 0.0432(6) 0.0358(5) 0.0351(5) -0.0165(4) 0.0084(4) -0.0209(5)
Si2 0.0443(6) 0.0354(5) 0.0368(5) -0.0186(4) 0.0145(4) -0.0239(5)
Si3 0.0379(6) 0.0430(5) 0.0273(4) -0.0093(4) 0.0072(4) -0.0228(5)
Si4 0.0416(7) 0.0779(7) 0.0521(6) -0.0391(6) 0.0171(5) -0.0282(6)
Si5 0.0427(6) 0.0364(5) 0.0337(5) -0.0164(4) 0.0084(4) -0.0217(5)
Si6 0.0430(7) 0.0427(5) 0.0396(5) -0.0091(4) -0.0011(4) -0.0231(5)
Si7 0.0390(6) 0.0324(5) 0.0312(5) -0.0110(4) 0.0045(4) -0.0160(5)
Si8 0.0707(8) 0.0467(6) 0.0425(6) -0.0016(4) -0.0004(5) -0.0320(6)
Si9 0.0398(6) 0.0450(5) 0.0412(5) -0.0129(4) 0.0041(4) -0.0261(5)
Si10 0.0329(6) 0.0292(4) 0.0296(4) -0.0076(3) 0.0051(4) -0.0184(4)
Si11 0.0466(6) 0.0271(5) 0.0364(5) -0.0086(4) 0.0028(4) -0.0224(5)
Si12 0.0332(6) 0.0264(4) 0.0280(4) -0.0082(3) 0.0043(3) -0.0179(4)
Si13 0.0460(6) 0.0319(5) 0.0308(4) -0.0105(4) 0.0115(4) -0.0226(5)
Si14 0.0484(7) 0.0381(5) 0.0348(5) -0.0123(4) 0.0068(4) -0.0259(5)
Si15 0.0432(6) 0.0442(5) 0.0320(5) -0.0169(4) 0.0088(4) -0.0264(5)
Si16 0.0347(6) 0.0283(4) 0.0265(4) -0.0081(3) 0.0023(3) -0.0185(4)
Si17 0.0324(6) 0.0316(5) 0.0395(5) -0.0120(4) 0.0042(4) -0.0165(5)
Si18 0.0353(6) 0.0267(4) 0.0307(4) -0.0098(3) 0.0040(4) -0.0182(4)
Si19 0.0391(6) 0.0276(4) 0.0317(4) -0.0128(3) 0.0097(4) -0.0201(4)
Si20 0.0476(7) 0.0356(5) 0.0347(5) -0.0119(4) 0.0142(4) -0.0227(5)
Si21 0.0378(6) 0.0271(4) 0.0247(4) -0.0096(3) 0.0054(3) -0.0187(4)
Si22 0.0376(6) 0.0301(5) 0.0273(4) -0.0118(3) 0.0080(4) -0.0212(5)
Si23 0.0359(6) 0.0349(5) 0.0327(4) -0.0124(4) 0.0051(4) -0.0214(5)
Si24 0.0422(6) 0.0340(5) 0.0260(4) -0.0092(4) 0.0031(4) -0.0205(5)
O1 0.060(2) 0.086(2) 0.0693(19) 0.0100(16) -0.0317(15) -0.0359(18)
O2 0.074(2) 0.0302(12) 0.0583(15) -0.0180(11) 0.0448(14) -0.0156(13)
O3 0.0341(14) 0.0276(11) 0.0366(11) -0.0082(9) 0.0063(9) -0.0157(11)
O4 0.0350(14) 0.0342(11) 0.0354(11) -0.0105(9) 0.0052(9) -0.0216(11)
O5 0.0314(13) 0.0292(11) 0.0321(11) -0.0108(9) 0.0082(9) -0.0174(11)
O6 0.0448(15) 0.0245(11) 0.0341(11) -0.0063(9) 0.0029(9) -0.0174(11)
O7 0.0486(15) 0.0350(12) 0.0270(11) -0.0073(9) 0.0011(9) -0.0205(11)
O8 0.0337(13) 0.0309(11) 0.0337(11) -0.0121(9) 0.0059(9) -0.0200(11)
O9 0.0238(14) 0.0290(11) 0.0367(11) -0.0073(9) 0.0025(9) -0.0105(11)
O10 0.0539(17) 0.0466(13) 0.0399(12) -0.0192(10) 0.0222(11) -0.0306(13)
O11 0.0407(14) 0.0296(11) 0.0381(12) -0.0134(9) 0.0044(9) -0.0208(11)
O12 0.0392(15) 0.0251(11) 0.0413(12) -0.0154(9) 0.0108(10) -0.0133(11)
O13 0.0348(14) 0.0312(11) 0.0341(11) -0.0099(9) 0.0040(9) -0.0212(11)
O14 0.0444(15) 0.0350(11) 0.0285(11) -0.0155(9) 0.0113(9) -0.0239(11)
O15 0.0426(15) 0.0322(11) 0.0312(11) -0.0048(9) -0.0039(9) -0.0212(11)
O16 0.0292(14) 0.0349(11) 0.0413(12) -0.0207(9) 0.0138(9) -0.0164(11)
O17 0.090(2) 0.0469(14) 0.0413(13) -0.0271(11) 0.0082(13) -0.0295(15)
O18 0.0427(16) 0.0403(13) 0.0695(16) -0.0168(12) 0.0300(12) -0.0227(13)
O19 0.0723(19) 0.0455(14) 0.0332(12) -0.0057(10) 0.0106(11) -0.0298(14)
O20 0.093(2) 0.0398(13) 0.0350(12) -0.0142(10) 0.0090(12) -0.0363(14)
O21 0.0493(18) 0.0780(18) 0.0539(15) -0.0342(13) 0.0012(12) -0.0303(15)
O22 0.0412(16) 0.0602(15) 0.0410(13) -0.0173(11) 0.0178(11) -0.0172(14)
O23 0.0739(18) 0.0600(15) 0.0315(12) -0.0088(11) 0.0038(11) -0.0508(15)
O24 0.0238(13) 0.0327(11) 0.0343(11) -0.0117(9) 0.0036(8) -0.0163(10)
C10 0.062(4) 0.074(3) 0.168(5) -0.076(3) 0.010(3) -0.028(3)
C11 0.074(4) 0.060(3) 0.052(2) -0.004(2) 0.026(2) 0.002(3)
C12 0.085(3) 0.062(2) 0.052(2) -0.0250(19) 0.021(2) -0.047(3)
C13 0.051(3) 0.087(3) 0.052(2) -0.035(2) 0.0196(18) -0.036(2)
C14 0.063(3) 0.198(6) 0.035(2) -0.019(3) 0.014(2) -0.059(4)
C15 0.045(4) 0.136(5) 0.276(9) -0.157(6) 0.015(4) -0.029(4)
C16 0.130(5) 0.126(4) 0.039(2) 0.001(3) 0.010(3) -0.083(4)
C17 0.125(5) 0.073(3) 0.094(4) -0.014(3) -0.010(3) -0.065(3)
C18 0.069(4) 0.095(4) 0.123(5) -0.052(3) -0.017(3) -0.016(3)
C19 0.048(3) 0.049(2) 0.057(2) -0.0249(18) 0.0124(17) -0.023(2)
C20 0.041(2) 0.0397(19) 0.059(2) -0.0123(16) 0.0018(17) -0.0214(19)
C21 0.039(2) 0.0387(19) 0.0454(19) -0.0074(15) -0.0029(15) -0.0196(18)
C22 0.067(3) 0.052(2) 0.063(2) -0.0189(18) 0.0126(19) -0.041(2)
C23 0.068(3) 0.0332(18) 0.049(2) -0.0098(16) -0.0039(18) -0.024(2)
C24 0.056(3) 0.0378(19) 0.049(2) -0.0170(16) 0.0055(17) -0.0257(19)
C25 0.062(3) 0.068(3) 0.054(2) -0.015(2) 0.009(2) -0.025(2)
C26 0.088(3) 0.072(3) 0.061(2) -0.031(2) 0.038(2) -0.058(3)
C27 0.069(3) 0.047(2) 0.050(2) -0.0145(17) 0.0294(19) -0.027(2)
C28 0.050(3) 0.073(3) 0.062(2) -0.014(2) 0.0134(19) -0.041(2)
C29 0.052(3) 0.095(3) 0.082(3) -0.054(3) 0.014(2) -0.045(3)
C30 0.048(3) 0.063(3) 0.069(3) -0.007(2) -0.003(2) -0.024(2)
C31 0.045(3) 0.046(2) 0.057(2) -0.0189(17) 0.0171(17) -0.020(2)
C32 0.046(3) 0.059(3) 0.074(3) -0.005(2) 0.004(2) -0.023(2)
C33 0.051(3) 0.060(2) 0.0384(19) -0.0151(17) 0.0059(16) -0.020(2)
C34 0.046(3) 0.071(3) 0.040(2) -0.0167(18) 0.0027(16) -0.029(2)
C35 0.043(2) 0.047(2) 0.054(2) -0.0193(17) 0.0109(16) -0.025(2)
C36 0.040(2) 0.0396(19) 0.065(2) -0.0198(17) 0.0092(17) -0.0253(19)
C37 0.071(3) 0.055(2) 0.071(3) -0.030(2) 0.020(2) -0.030(2)
C38 0.040(2) 0.052(2) 0.056(2) -0.0227(18) 0.0113(17) -0.023(2)
C39 0.041(3) 0.045(2) 0.043(2) -0.0084(16) 0.0044(16) -0.0106(19)
C40 0.040(2) 0.051(2) 0.0324(18) -0.0131(16) 0.0060(15) -0.0134(19)
C41 0.030(2) 0.049(2) 0.0340(17) -0.0154(15) 0.0080(14) -0.0190(18)
C42 0.048(2) 0.047(2) 0.0361(18) -0.0115(15) 0.0061(15) -0.0238(19)
C43 0.059(3) 0.057(2) 0.040(2) -0.0218(18) 0.0107(17) -0.030(2)
C44 0.044(2) 0.046(2) 0.0386(18) -0.0192(16) 0.0142(16) -0.026(2)
C45 0.067(3) 0.046(2) 0.066(3) -0.0101(19) 0.030(2) -0.029(2)
C46 0.086(4) 0.058(3) 0.069(3) -0.004(2) 0.026(3) -0.042(3)
C47 0.084(4) 0.087(3) 0.046(2) -0.023(2) 0.023(2) -0.064(3)
C48 0.087(4) 0.111(4) 0.076(3) -0.025(3) 0.052(3) -0.041(4)
C49 0.064(4) 0.078(3) 0.064(3) -0.012(2) 0.030(2) -0.014(3)
C50 0.149(5) 0.137(5) 0.051(3) -0.030(3) 0.039(3) -0.116(4)
C51 0.035(2) 0.0304(17) 0.0246(15) -0.0082(12) 0.0005(13) -0.0173(16)
C52 0.039(2) 0.0311(17) 0.0309(16) -0.0088(13) 0.0052(14) -0.0172(17)
C53 0.047(2) 0.045(2) 0.0323(17) -0.0108(14) 0.0086(15) -0.0304(19)
C54 0.058(3) 0.0379(19) 0.0272(16) -0.0064(14) 0.0025(15) -0.032(2)
C55 0.053(2) 0.0265(16) 0.0336(17) -0.0094(13) -0.0018(15) -0.0192(17)
C56 0.039(2) 0.0324(17) 0.0326(16) -0.0131(13) 0.0041(14) -0.0197(17)
C57 0.088(3) 0.051(2) 0.047(2) -0.0106(17) 0.0090(19) -0.051(2)
C58 0.039(2) 0.0270(16) 0.0331(16) -0.0065(13) 0.0017(14) -0.0198(18)
C59 0.044(2) 0.0365(18) 0.0381(18) -0.0138(15) 0.0044(15) -0.0148(18)
C60 0.067(3) 0.053(2) 0.0294(18) -0.0144(16) 0.0051(17) -0.029(2)
C61 0.050(3) 0.041(2) 0.0328(18) -0.0024(15) -0.0080(16) -0.025(2)
C62 0.041(2) 0.0400(19) 0.0392(19) -0.0078(15) 0.0008(15) -0.0190(18)
C63 0.045(2) 0.0393(19) 0.0345(17) -0.0092(14) 0.0020(15) -0.024(2)
C64 0.073(3) 0.062(2) 0.0351(19) -0.0075(17) -0.0064(18) -0.035(2)
C65 0.031(2) 0.0304(17) 0.0357(17) -0.0110(13) 0.0034(13) -0.0184(16)
C66 0.041(2) 0.0346(18) 0.0377(17) -0.0097(14) 0.0024(15) -0.0235(18)
C67 0.042(2) 0.0280(17) 0.057(2) -0.0177(16) 0.0078(16) -0.0161(18)
C68 0.042(2) 0.042(2) 0.052(2) -0.0258(17) 0.0127(16) -0.0258(19)
C69 0.038(2) 0.044(2) 0.0384(18) -0.0180(15) 0.0041(15) -0.0221(18)
C70 0.038(2) 0.0324(17) 0.0350(17) -0.0126(14) 0.0034(14) -0.0163(17)
C71 0.058(3) 0.050(2) 0.070(2) -0.0387(19) 0.0213(19) -0.028(2)
C72 0.039(2) 0.0333(17) 0.0446(19) -0.0230(15) 0.0103(15) -0.0184(17)
C73 0.041(2) 0.0430(19) 0.0396(19) -0.0163(15) 0.0042(15) -0.0193(18)
C74 0.050(3) 0.047(2) 0.0396(19) -0.0168(16) 0.0011(17) -0.013(2)
C75 0.039(3) 0.059(2) 0.059(2) -0.039(2) -0.0024(17) -0.010(2)
C76 0.039(3) 0.060(2) 0.082(3) -0.040(2) 0.000(2) -0.024(2)
C77 0.046(3) 0.044(2) 0.061(2) -0.0239(17) 0.0064(18) -0.025(2)
C78 0.060(3) 0.088(3) 0.072(3) -0.045(3) -0.015(2) -0.016(3)
C79 0.086(3) 0.057(2) 0.0354(19) -0.0042(17) -0.0073(19) -0.036(2)
C80 0.061(3) 0.058(2) 0.064(2) -0.0349(19) 0.0168(19) -0.035(2)
C81 0.072(3) 0.122(4) 0.096(3) -0.081(3) 0.044(3) -0.067(3)
C82 0.034(2) 0.0293(16) 0.0335(16) -0.0110(13) 0.0041(13) -0.0164(16)
C83 0.047(2) 0.0436(19) 0.0368(18) -0.0078(15) 0.0005(15) -0.0277(19)
C84 0.050(3) 0.051(2) 0.048(2) -0.0171(17) -0.0035(17) -0.030(2)
C85 0.052(3) 0.0377(19) 0.0355(18) -0.0122(15) -0.0034(15) -0.0171(19)
C86 0.051(2) 0.0398(19) 0.0314(17) -0.0085(14) 0.0061(15) -0.0232(19)
C87 0.040(2) 0.0309(17) 0.0330(17) -0.0097(13) 0.0044(14) -0.0193(17)
C88 0.069(3) 0.057(2) 0.039(2) -0.0171(17) -0.0046(18) -0.026(2)
C89 0.047(2) 0.046(2) 0.053(2) -0.0191(17) 0.0070(17) -0.027(2)
C90 0.075(3) 0.069(3) 0.047(2) -0.0084(19) -0.008(2) -0.041(3)
C91 0.073(3) 0.046(2) 0.070(3) -0.0238(19) 0.026(2) -0.028(2)
C92 0.058(3) 0.048(2) 0.048(2) -0.0188(17) 0.0076(17) -0.028(2)
C93 0.059(3) 0.048(2) 0.0385(19) -0.0110(16) -0.0066(16) -0.027(2)
C94 0.062(3) 0.054(2) 0.0329(18) -0.0130(16) 0.0087(16) -0.032(2)
C95 0.037(2) 0.0299(17) 0.0334(17) -0.0103(14) 0.0084(14) -0.0163(17)
C96 0.055(3) 0.0372(19) 0.0402(19) -0.0118(16) 0.0063(16) -0.0164(19)
C97 0.073(3) 0.0359(19) 0.039(2) -0.0046(16) -0.0003(18) -0.014(2)
C98 0.065(3) 0.042(2) 0.0307(17) -0.0084(16) 0.0034(17) -0.026(2)
C99 0.067(3) 0.048(2) 0.0369(19) -0.0151(17) 0.0098(18) -0.017(2)
C100 0.063(3) 0.0359(19) 0.0357(19) -0.0066(15) 0.0085(17) -0.010(2)
C101 0.108(4) 0.061(3) 0.033(2) -0.0091(18) 0.008(2) -0.040(3)
C102 0.037(2) 0.0319(17) 0.0403(17) -0.0186(14) 0.0102(14) -0.0201(17)
C103 0.038(2) 0.0373(19) 0.0413(18) -0.0196(15) 0.0135(15) -0.0170(18)
C104 0.052(3) 0.0369(19) 0.044(2) -0.0155(16) 0.0097(16) -0.0182(19)
C105 0.066(3) 0.045(2) 0.043(2) -0.0162(16) 0.0193(18) -0.032(2)
C106 0.063(3) 0.044(2) 0.053(2) -0.0234(17) 0.0289(19) -0.027(2)
C107 0.050(3) 0.0352(18) 0.048(2) -0.0172(16) 0.0166(17) -0.0204(19)
C108 0.114(4) 0.059(3) 0.051(2) -0.014(2) 0.031(2) -0.045(3)
C109 0.028(2) 0.0317(17) 0.0344(16) -0.0099(13) 0.0072(13) -0.0170(16)
C110 0.045(2) 0.0390(19) 0.0347(17) -0.0125(14) 0.0054(14) -0.0237(18)
C111 0.054(2) 0.0356(18) 0.0332(18) -0.0024(14) 0.0016(15) -0.0236(18)
C112 0.042(2) 0.045(2) 0.0315(17) -0.0100(15) 0.0053(14) -0.0232(18)
C113 0.045(2) 0.045(2) 0.0380(18) -0.0190(15) 0.0082(15) -0.0231(19)
C114 0.038(2) 0.0335(17) 0.0374(18) -0.0112(14) 0.0058(14) -0.0154(17)
C115 0.074(3) 0.055(2) 0.0332(18) -0.0071(16) 0.0008(17) -0.035(2)
C116 0.065(3) 0.053(2) 0.050(2) 0.0039(18) -0.0051(19) -0.027(2)
C117 0.055(3) 0.040(2) 0.041(2) -0.0044(15) -0.0007(16) -0.029(2)
C118 0.050(3) 0.0330(19) 0.047(2) -0.0076(16) 0.0059(17) -0.0170(19)
C119 0.053(3) 0.041(2) 0.0371(18) -0.0153(15) 0.0104(16) -0.024(2)
C120 0.040(2) 0.0340(17) 0.0336(17) -0.0137(14) 0.0088(14) -0.0240(17)
C121 0.069(3) 0.0362(19) 0.0363(19) -0.0135(15) 0.0127(17) -0.027(2)
C122 0.085(3) 0.049(2) 0.0298(18) -0.0101(16) 0.0093(18) -0.037(2)
C123 0.107(4) 0.062(3) 0.048(2) -0.006(2) 0.003(2) -0.002(3)
C124 0.074(3) 0.047(2) 0.0343(19) -0.0171(17) 0.0040(19) -0.012(2)
C125 0.086(3) 0.044(2) 0.042(2) -0.0181(17) 0.018(2) -0.038(2)
C126 0.046(3) 0.072(3) 0.047(2) -0.031(2) 0.0064(18) -0.017(2)
C127 0.053(3) 0.058(2) 0.044(2) -0.0265(18) 0.0123(17) -0.031(2)
C128 0.063(3) 0.0385(19) 0.0384(18) -0.0154(15) 0.0098(16) -0.0306(19)
C129 0.042(2) 0.0382(18) 0.0383(18) -0.0226(15) 0.0111(15) -0.0207(18)
C1 0.184(8) 0.090(4) 0.063(4) -0.007(3) 0.019(4) -0.013(4)
C2 0.131(7) 0.125(5) 0.062(4) -0.001(4) 0.023(4) 0.026(5)
C3 0.085(5) 0.184(7) 0.071(4) -0.021(4) 0.023(3) -0.014(5)
C4 0.112(7) 0.218(9) 0.071(4) -0.032(5) 0.005(4) -0.024(7)
C5 0.105(6) 0.291(12) 0.065(4) -0.031(5) 0.023(4) -0.093(8)
C6 0.091(6) 0.291(12) 0.091(5) -0.075(6) 0.026(4) -0.080(7)
C7 0.107(6) 0.248(9) 0.063(4) -0.022(5) 0.013(3) -0.098(7)
C8 0.124(7) 0.316(12) 0.058(4) -0.060(6) 0.032(4) -0.124(8)
C9 0.115(6) 0.291(12) 0.070(4) -0.032(5) 0.016(4) -0.108(7)

loop_
_atom_type_symbol
_atom_type_description
_atom_type_scat_dispersion_real
_atom_type_scat_dispersion_imag
_atom_type_scat_source
C C 0.0080 0.0030 'International Tables Vol C Tables 4.2.6.8 and 6.1.1.4'
H H 0.0000 0.0000 'International Tables Vol C Tables 4.2.6.8 and 6.1.1.4'
O O 0.0230 0.0130 'International Tables Vol C Tables 4.2.6.8 and 6.1.1.4'
Si Si 0.1390 0.1360 'International Tables Vol C Tables 4.2.6.8 and 6.1.1.4'

loop_
_geom_angle_atom_site_label_1
_geom_angle_atom_site_label_2
_geom_angle_atom_site_label_3
_geom_angle
_geom_angle_site_symmetry_1
_geom_angle_site_symmetry_3
O17 Si1 C31 110.78(16) . .
O17 Si1 C32 107.42(18) . .
O17 Si1 C33 107.38(15) . .
C31 Si1 C33 110.12(17) . .
C32 Si1 C31 109.98(17) . .
C32 Si1 C33 111.10(18) . .
O16 Si2 O18 106.93(12) . .
O16 Si2 C129 112.50(13) . .
O17 Si2 O16 108.15(13) . .
O17 Si2 O18 110.11(14) . .
O17 Si2 C129 109.52(13) . .
O18 Si2 C129 109.59(15) . .
O18 Si3 C41 111.60(14) . .
O19 Si3 O18 109.91(14) . .
O19 Si3 O21 110.75(14) . .
O19 Si3 C41 108.85(14) . .
O21 Si3 O18 106.64(14) . .
O21 Si3 C41 109.09(15) . .
O22 Si4 C13 107.85(15) . .
O22 Si4 C14 108.11(19) . .
O22 Si4 C15 108.5(3) . .
C14 Si4 C13 110.5(2) . .
C15 Si4 C13 110.4(2) . .
C15 Si4 C14 111.4(3) . .
O20 Si5 C102 110.19(13) . .
O21 Si5 O20 105.82(15) . .
O21 Si5 C102 107.87(14) . .
O22 Si5 O20 112.14(14) . .
O22 Si5 O21 110.73(14) . .
O22 Si5 C102 109.93(14) . .
O1 Si6 C10 108.7(2) . .
O1 Si6 C11 106.2(2) . .
O1 Si6 C12 107.20(19) . .
C10 Si6 C11 112.9(3) . .
C10 Si6 C12 111.4(2) . .
C12 Si6 C11 110.15(18) . .
O1 Si7 O2 109.72(17) . .
O1 Si7 O20 106.65(15) . .
O1 Si7 C44 112.08(16) . .
O2 Si7 O20 108.03(14) . .
O2 Si7 C44 110.44(14) . .
O20 Si7 C44 109.78(13) . .
O19 Si8 C16 104.8(2) . .
O19 Si8 C17 109.34(18) . .
O19 Si8 C18 107.8(2) . .
C16 Si8 C17 111.5(2) . .
C18 Si8 C16 112.9(3) . .
C18 Si8 C17 110.3(2) . .
O4 Si9 C28 108.89(15) . .
O4 Si9 C29 106.57(15) . .
O4 Si9 C30 109.26(15) . .
C29 Si9 C28 110.51(19) . .
C30 Si9 C28 110.2(2) . .
C30 Si9 C29 111.3(2) . .
O3 Si10 O4 109.68(11) . .
O3 Si10 O5 107.91(11) . .
O3 Si10 C109 109.08(13) . .
O4 Si10 O5 108.62(11) . .
O4 Si10 C109 110.24(12) . .
O5 Si10 C109 111.27(13) . .
O6 Si11 C22 107.11(16) . .
O6 Si11 C23 106.79(14) . .
O6 Si11 C24 110.82(13) . .
C23 Si11 C22 110.44(17) . .
C23 Si11 C24 112.06(18) . .
C24 Si11 C22 109.49(17) . .
O5 Si12 O24 107.38(11) . .
O5 Si12 C82 110.86(13) . .
O6 Si12 O5 108.39(11) . .
O6 Si12 O24 110.57(12) . .
O6 Si12 C82 110.27(12) . .
O24 Si12 C82 109.32(12) . .
O2 Si13 O3 107.50(12) . .
O2 Si13 O23 110.40(15) . .
O2 Si13 C95 109.08(14) . .
O3 Si13 C95 110.71(12) . .
O23 Si13 O3 107.14(12) . .
O23 Si13 C95 111.92(13) . .
O23 Si14 C89 108.91(15) . .
O23 Si14 C90 105.56(15) . .
O23 Si14 C91 108.78(16) . .
C89 Si14 C90 111.66(18) . .
C91 Si14 C89 110.60(17) . .
C91 Si14 C90 111.2(2) . .
O7 Si15 C79 106.44(15) . .
O7 Si15 C80 109.18(14) . .
O7 Si15 C81 108.67(16) . .
C79 Si15 C80 109.93(18) . .
C79 Si15 C81 110.9(2) . .
C81 Si15 C80 111.58(19) . .
O7 Si16 O8 109.49(11) . .
O7 Si16 O24 111.66(12) . .
O7 Si16 C65 108.11(13) . .
O8 Si16 C65 111.07(12) . .
O24 Si16 O8 106.08(11) . .
O24 Si16 C65 110.44(12) . .
O9 Si17 C19 107.51(15) . .
O9 Si17 C20 108.13(14) . .
O9 Si17 C21 110.15(14) . .
C19 Si17 C20 109.90(17) . .
C19 Si17 C21 110.67(16) . .
C21 Si17 C20 110.41(16) . .
O8 Si18 O9 110.51(11) . .
O8 Si18 O11 106.19(11) . .
O8 Si18 C58 111.50(12) . .
O9 Si18 C58 109.47(13) . .
O11 Si18 O9 110.56(11) . .
O11 Si18 C58 108.56(13) . .
O10 Si19 O11 112.12(11) . .
O10 Si19 C72 110.15(14) . .
O11 Si19 C72 109.26(12) . .
O12 Si19 O10 108.59(12) . .
O12 Si19 O11 107.63(11) . .
O12 Si19 C72 109.02(13) . .
O10 Si20 C25 109.00(16) . .
O10 Si20 C26 107.18(15) . .
O10 Si20 C27 109.27(14) . .
C25 Si20 C26 110.3(2) . .
C27 Si20 C25 111.3(2) . .
C27 Si20 C26 109.64(19) . .
O12 Si21 C51 109.61(13) . .
O14 Si21 O12 107.76(12) . .
O14 Si21 C51 111.65(12) . .
O15 Si21 O12 110.12(12) . .
O15 Si21 O14 108.43(12) . .
O15 Si21 C51 109.26(12) . .
O13 Si22 C120 109.45(12) . .
O14 Si22 O13 109.90(11) . .
O14 Si22 C120 110.27(12) . .
O16 Si22 O13 109.25(11) . .
O16 Si22 O14 108.21(12) . .
O16 Si22 C120 109.74(13) . .
O13 Si23 C34 109.76(14) . .
O13 Si23 C35 110.05(13) . .
O13 Si23 C36 105.53(14) . .
C34 Si23 C36 110.93(17) . .
C35 Si23 C34 108.92(17) . .
C35 Si23 C36 111.61(16) . .
O15 Si24 C92 109.37(14) . .
O15 Si24 C93 106.99(13) . .
O15 Si24 C94 109.82(15) . .
C92 Si24 C93 110.43(17) . .
C92 Si24 C94 109.68(16) . .
C93 Si24 C94 110.50(16) . .
Si7 O1 Si6 168.9(2) . .
Si7 O2 Si13 173.1(2) . .
Si10 O3 Si13 142.67(14) . .
Si10 O4 Si9 142.18(14) . .
Si12 O5 Si10 143.22(13) . .
Si12 O6 Si11 154.95(14) . .
Si16 O7 Si15 153.03(15) . .
Si18 O8 Si16 146.75(13) . .
Si18 O9 Si17 150.04(13) . .
Si19 O10 Si20 159.84(15) . .
Si19 O11 Si18 144.58(15) . .
Si19 O12 Si21 165.45(14) . .
Si22 O13 Si23 142.56(14) . .
Si21 O14 Si22 151.79(14) . .
Si21 O15 Si24 144.99(13) . .
Si22 O16 Si2 153.35(13) . .
Si2 O17 Si1 159.60(19) . .
Si3 O18 Si2 151.28(16) . .
Si3 O19 Si8 151.85(17) . .
Si5 O20 Si7 144.78(18) . .
Si3 O21 Si5 166.57(19) . .
Si5 O22 Si4 149.20(17) . .
Si13 O23 Si14 148.10(14) . .
Si16 O24 Si12 142.60(13) . .
Si6 C10 H10A 109.5 . .
Si6 C10 H10B 109.5 . .
Si6 C10 H10C 109.5 . .
H10A C10 H10B 109.5 . .
H10A C10 H10C 109.5 . .
H10B C10 H10C 109.5 . .
Si6 C11 H11A 109.5 . .
Si6 C11 H11B 109.5 . .
Si6 C11 H11C 109.5 . .
H11A C11 H11B 109.5 . .
H11A C11 H11C 109.5 . .
H11B C11 H11C 109.5 . .
Si6 C12 H12A 109.5 . .
Si6 C12 H12B 109.5 . .
Si6 C12 H12C 109.5 . .
H12A C12 H12B 109.5 . .
H12A C12 H12C 109.5 . .
H12B C12 H12C 109.5 . .
Si4 C13 H13A 109.5 . .
Si4 C13 H13B 109.5 . .
Si4 C13 H13C 109.5 . .
H13A C13 H13B 109.5 . .
H13A C13 H13C 109.5 . .
H13B C13 H13C 109.5 . .
Si4 C14 H14A 109.5 . .
Si4 C14 H14B 109.5 . .
Si4 C14 H14C 109.5 . .
H14A C14 H14B 109.5 . .
H14A C14 H14C 109.5 . .
H14B C14 H14C 109.5 . .
Si4 C15 H15A 109.5 . .
Si4 C15 H15B 109.5 . .
Si4 C15 H15C 109.5 . .
H15A C15 H15B 109.5 . .
H15A C15 H15C 109.5 . .
H15B C15 H15C 109.5 . .
Si8 C16 H16A 109.5 . .
Si8 C16 H16B 109.5 . .
Si8 C16 H16C 109.5 . .
H16A C16 H16B 109.5 . .
H16A C16 H16C 109.5 . .
H16B C16 H16C 109.5 . .
Si8 C17 H17A 109.5 . .
Si8 C17 H17B 109.5 . .
Si8 C17 H17C 109.5 . .
H17A C17 H17B 109.5 . .
H17A C17 H17C 109.5 . .
H17B C17 H17C 109.5 . .
Si8 C18 H18A 109.5 . .
Si8 C18 H18B 109.5 . .
Si8 C18 H18C 109.5 . .
H18A C18 H18B 109.5 . .
H18A C18 H18C 109.5 . .
H18B C18 H18C 109.5 . .
Si17 C19 H19A 109.5 . .
Si17 C19 H19B 109.5 . .
Si17 C19 H19C 109.5 . .
H19A C19 H19B 109.5 . .
H19A C19 H19C 109.5 . .
H19B C19 H19C 109.5 . .
Si17 C20 H20A 109.5 . .
Si17 C20 H20B 109.5 . .
Si17 C20 H20C 109.5 . .
H20A C20 H20B 109.5 . .
H20A C20 H20C 109.5 . .
H20B C20 H20C 109.5 . .
Si17 C21 H21A 109.5 . .
Si17 C21 H21B 109.5 . .
Si17 C21 H21C 109.5 . .
H21A C21 H21B 109.5 . .
H21A C21 H21C 109.5 . .
H21B C21 H21C 109.5 . .
Si11 C22 H22A 109.5 . .
Si11 C22 H22B 109.5 . .
Si11 C22 H22C 109.5 . .
H22A C22 H22B 109.5 . .
H22A C22 H22C 109.5 . .
H22B C22 H22C 109.5 . .
Si11 C23 H23A 109.5 . .
Si11 C23 H23B 109.5 . .
Si11 C23 H23C 109.5 . .
H23A C23 H23B 109.5 . .
H23A C23 H23C 109.5 . .
H23B C23 H23C 109.5 . .
Si11 C24 H24A 109.5 . .
Si11 C24 H24B 109.5 . .
Si11 C24 H24C 109.5 . .
H24A C24 H24B 109.5 . .
H24A C24 H24C 109.5 . .
H24B C24 H24C 109.5 . .
Si20 C25 H25A 109.5 . .
Si20 C25 H25B 109.5 . .
Si20 C25 H25C 109.5 . .
H25A C25 H25B 109.5 . .
H25A C25 H25C 109.5 . .
H25B C25 H25C 109.5 . .
Si20 C26 H26A 109.5 . .
Si20 C26 H26B 109.5 . .
Si20 C26 H26C 109.5 . .
H26A C26 H26B 109.5 . .
H26A C26 H26C 109.5 . .
H26B C26 H26C 109.5 . .
Si20 C27 H27A 109.5 . .
Si20 C27 H27B 109.5 . .
Si20 C27 H27C 109.5 . .
H27A C27 H27B 109.5 . .
H27A C27 H27C 109.5 . .
H27B C27 H27C 109.5 . .
Si9 C28 H28A 109.5 . .
Si9 C28 H28B 109.5 . .
Si9 C28 H28C 109.5 . .
H28A C28 H28B 109.5 . .
H28A C28 H28C 109.5 . .
H28B C28 H28C 109.5 . .
Si9 C29 H29A 109.5 . .
Si9 C29 H29B 109.5 . .
Si9 C29 H29C 109.5 . .
H29A C29 H29B 109.5 . .
H29A C29 H29C 109.5 . .
H29B C29 H29C 109.5 . .
Si9 C30 H30A 109.5 . .
Si9 C30 H30B 109.5 . .
Si9 C30 H30C 109.5 . .
H30A C30 H30B 109.5 . .
H30A C30 H30C 109.5 . .
H30B C30 H30C 109.5 . .
Si1 C31 H31A 109.5 . .
Si1 C31 H31B 109.5 . .
Si1 C31 H31C 109.5 . .
H31A C31 H31B 109.5 . .
H31A C31 H31C 109.5 . .
H31B C31 H31C 109.5 . .
Si1 C32 H32A 109.5 . .
Si1 C32 H32B 109.5 . .
Si1 C32 H32C 109.5 . .
H32A C32 H32B 109.5 . .
H32A C32 H32C 109.5 . .
H32B C32 H32C 109.5 . .
Si1 C33 H33A 109.5 . .
Si1 C33 H33B 109.5 . .
Si1 C33 H33C 109.5 . .
H33A C33 H33B 109.5 . .
H33A C33 H33C 109.5 . .
H33B C33 H33C 109.5 . .
Si23 C34 H34A 109.5 . .
Si23 C34 H34B 109.5 . .
Si23 C34 H34C 109.5 . .
H34A C34 H34B 109.5 . .
H34A C34 H34C 109.5 . .
H34B C34 H34C 109.5 . .
Si23 C35 H35A 109.5 . .
Si23 C35 H35B 109.5 . .
Si23 C35 H35C 109.5 . .
H35A C35 H35B 109.5 . .
H35A C35 H35C 109.5 . .
H35B C35 H35C 109.5 . .
Si23 C36 H36A 109.5 . .
Si23 C36 H36B 109.5 . .
Si23 C36 H36C 109.5 . .
H36A C36 H36B 109.5 . .
H36A C36 H36C 109.5 . .
H36B C36 H36C 109.5 . .
H37A C37 H37B 109.5 . .
H37A C37 H37C 109.5 . .
H37B C37 H37C 109.5 . .
C38 C37 H37A 109.5 . .
C38 C37 H37B 109.5 . .
C38 C37 H37C 109.5 . .
C39 C38 C37 121.0(3) . .
C39 C38 C43 117.2(3) . .
C43 C38 C37 121.8(3) . .
C38 C39 H39 119.2 . .
C40 C39 C38 121.6(3) . .
C40 C39 H39 119.2 . .
C39 C40 H40 119.0 . .
C39 C40 C41 122.0(3) . .
C41 C40 H40 119.0 . .
C40 C41 Si3 121.4(2) . .
C40 C41 C42 116.4(3) . .
C42 C41 Si3 122.3(2) . .
C41 C42 H42 119.3 . .
C43 C42 C41 121.4(3) . .
C43 C42 H42 119.3 . .
C38 C43 H43 119.3 . .
C42 C43 C38 121.5(3) . .
C42 C43 H43 119.3 . .
C45 C44 Si7 123.4(3) . .
C45 C44 C49 115.4(3) . .
C49 C44 Si7 121.1(3) . .
C44 C45 H45 118.9 . .
C44 C45 C46 122.1(4) . .
C46 C45 H45 118.9 . .
C45 C46 H46 119.2 . .
C47 C46 C45 121.7(4) . .
C47 C46 H46 119.2 . .
C46 C47 C48 116.9(4) . .
C46 C47 C50 121.6(4) . .
C48 C47 C50 121.5(4) . .
C47 C48 H48 119.1 . .
C47 C48 C49 121.8(4) . .
C49 C48 H48 119.1 . .
C44 C49 H49 119.0 . .
C48 C49 C44 122.1(4) . .
C48 C49 H49 119.0 . .
C47 C50 H50A 109.5 . .
C47 C50 H50B 109.5 . .
C47 C50 H50C 109.5 . .
H50A C50 H50B 109.5 . .
H50A C50 H50C 109.5 . .
H50B C50 H50C 109.5 . .
C52 C51 Si21 121.7(2) . .
C52 C51 C56 117.3(3) . .
C56 C51 Si21 120.8(2) . .
C51 C52 H52 119.6 . .
C53 C52 C51 120.8(3) . .
C53 C52 H52 119.6 . .
C52 C53 H53 119.1 . .
C54 C53 C52 121.8(3) . .
C54 C53 H53 119.1 . .
C53 C54 C55 117.7(3) . .
C53 C54 C57 121.4(3) . .
C55 C54 C57 120.9(3) . .
C54 C55 H55 119.4 . .
C56 C55 C54 121.2(3) . .
C56 C55 H55 119.4 . .
C51 C56 H56 119.4 . .
C55 C56 C51 121.2(3) . .
C55 C56 H56 119.4 . .
C54 C57 H57A 109.5 . .
C54 C57 H57B 109.5 . .
C54 C57 H57C 109.5 . .
H57A C57 H57B 109.5 . .
H57A C57 H57C 109.5 . .
H57B C57 H57C 109.5 . .
C59 C58 Si18 122.6(3) . .
C63 C58 Si18 120.4(2) . .
C63 C58 C59 117.0(3) . .
C58 C59 H59 119.5 . .
C60 C59 C58 120.9(3) . .
C60 C59 H59 119.5 . .
C59 C60 H60 119.3 . .
C61 C60 C59 121.3(3) . .
C61 C60 H60 119.3 . .
C60 C61 C62 118.1(3) . .
C60 C61 C64 120.8(3) . .
C62 C61 C64 121.1(3) . .
C61 C62 H62 119.6 . .
C63 C62 C61 120.7(3) . .
C63 C62 H62 119.6 . .
C58 C63 H63 119.0 . .
C62 C63 C58 121.9(3) . .
C62 C63 H63 119.0 . .
C61 C64 H64A 109.5 . .
C61 C64 H64B 109.5 . .
C61 C64 H64C 109.5 . .
H64A C64 H64B 109.5 . .
H64A C64 H64C 109.5 . .
H64B C64 H64C 109.5 . .
C66 C65 Si16 122.8(2) . .
C70 C65 Si16 120.7(2) . .
C70 C65 C66 116.5(3) . .
C65 C66 H66 119.2 . .
C67 C66 C65 121.5(3) . .
C67 C66 H66 119.2 . .
C66 C67 H67 119.5 . .
C68 C67 C66 121.1(3) . .
C68 C67 H67 119.5 . .
C67 C68 C71 121.3(3) . .
C69 C68 C67 117.8(3) . .
C69 C68 C71 120.9(3) . .
C68 C69 H69 119.4 . .
C70 C69 C68 121.3(3) . .
C70 C69 H69 119.4 . .
C65 C70 H70 119.1 . .
C69 C70 C65 121.8(3) . .
C69 C70 H70 119.1 . .
C68 C71 H71A 109.5 . .
C68 C71 H71B 109.5 . .
C68 C71 H71C 109.5 . .
H71A C71 H71B 109.5 . .
H71A C71 H71C 109.5 . .
H71B C71 H71C 109.5 . .
C73 C72 Si19 121.2(2) . .
C73 C72 C77 116.6(3) . .
C77 C72 Si19 122.2(2) . .
C72 C73 H73 119.1 . .
C72 C73 C74 121.8(3) . .
C74 C73 H73 119.1 . .
C73 C74 H74 119.5 . .
C75 C74 C73 121.0(3) . .
C75 C74 H74 119.5 . .
C74 C75 C76 117.6(3) . .
C74 C75 C78 120.7(4) . .
C76 C75 C78 121.7(4) . .
C75 C76 H76 119.2 . .
C75 C76 C77 121.6(3) . .
C77 C76 H76 119.2 . .
C72 C77 H77 119.3 . .
C76 C77 C72 121.4(3) . .
C76 C77 H77 119.3 . .
C75 C78 H78A 109.5 . .
C75 C78 H78B 109.5 . .
C75 C78 H78C 109.5 . .
H78A C78 H78B 109.5 . .
H78A C78 H78C 109.5 . .
H78B C78 H78C 109.5 . .
Si15 C79 H79A 109.5 . .
Si15 C79 H79B 109.5 . .
Si15 C79 H79C 109.5 . .
H79A C79 H79B 109.5 . .
H79A C79 H79C 109.5 . .
H79B C79 H79C 109.5 . .
Si15 C80 H80A 109.5 . .
Si15 C80 H80B 109.5 . .
Si15 C80 H80C 109.5 . .
H80A C80 H80B 109.5 . .
H80A C80 H80C 109.5 . .
H80B C80 H80C 109.5 . .
Si15 C81 H81A 109.5 . .
Si15 C81 H81B 109.5 . .
Si15 C81 H81C 109.5 . .
H81A C81 H81B 109.5 . .
H81A C81 H81C 109.5 . .
H81B C81 H81C 109.5 . .
C83 C82 Si12 120.4(2) . .
C83 C82 C87 116.9(3) . .
C87 C82 Si12 122.6(2) . .
C82 C83 H83 119.2 . .
C84 C83 C82 121.6(3) . .
C84 C83 H83 119.2 . .
C83 C84 H84 119.5 . .
C85 C84 C83 120.9(3) . .
C85 C84 H84 119.5 . .
C84 C85 C88 120.9(3) . .
C86 C85 C84 117.9(3) . .
C86 C85 C88 121.2(3) . .
C85 C86 H86 119.2 . .
C87 C86 C85 121.5(3) . .
C87 C86 H86 119.2 . .
C82 C87 H87 119.4 . .
C86 C87 C82 121.1(3) . .
C86 C87 H87 119.4 . .
C85 C88 H88A 109.5 . .
C85 C88 H88B 109.5 . .
C85 C88 H88C 109.5 . .
H88A C88 H88B 109.5 . .
H88A C88 H88C 109.5 . .
H88B C88 H88C 109.5 . .
Si14 C89 H89A 109.5 . .
Si14 C89 H89B 109.5 . .
Si14 C89 H89C 109.5 . .
H89A C89 H89B 109.5 . .
H89A C89 H89C 109.5 . .
H89B C89 H89C 109.5 . .
Si14 C90 H90A 109.5 . .
Si14 C90 H90B 109.5 . .
Si14 C90 H90C 109.5 . .
H90A C90 H90B 109.5 . .
H90A C90 H90C 109.5 . .
H90B C90 H90C 109.5 . .
Si14 C91 H91A 109.5 . .
Si14 C91 H91B 109.5 . .
Si14 C91 H91C 109.5 . .
H91A C91 H91B 109.5 . .
H91A C91 H91C 109.5 . .
H91B C91 H91C 109.5 . .
Si24 C92 H92A 109.5 . .
Si24 C92 H92B 109.5 . .
Si24 C92 H92C 109.5 . .
H92A C92 H92B 109.5 . .
H92A C92 H92C 109.5 . .
H92B C92 H92C 109.5 . .
Si24 C93 H93A 109.5 . .
Si24 C93 H93B 109.5 . .
Si24 C93 H93C 109.5 . .
H93A C93 H93B 109.5 . .
H93A C93 H93C 109.5 . .
H93B C93 H93C 109.5 . .
Si24 C94 H94A 109.5 . .
Si24 C94 H94B 109.5 . .
Si24 C94 H94C 109.5 . .
H94A C94 H94B 109.5 . .
H94A C94 H94C 109.5 . .
H94B C94 H94C 109.5 . .
C96 C95 Si13 122.5(2) . .
C100 C95 Si13 121.3(2) . .
C100 C95 C96 116.1(3) . .
C95 C96 H96 119.4 . .
C97 C96 C95 121.2(3) . .
C97 C96 H96 119.4 . .
C96 C97 H97 119.1 . .
C98 C97 C96 121.8(3) . .
C98 C97 H97 119.1 . .
C97 C98 C101 121.6(3) . .
C99 C98 C97 117.3(3) . .
C99 C98 C101 121.1(3) . .
C98 C99 H99 119.3 . .
C98 C99 C100 121.5(3) . .
C100 C99 H99 119.3 . .
C95 C100 H100 118.9 . .
C99 C100 C95 122.1(3) . .
C99 C100 H100 118.9 . .
C98 C101 H10D 109.5 . .
C98 C101 H10E 109.5 . .
C98 C101 H10F 109.5 . .
H10D C101 H10E 109.5 . .
H10D C101 H10F 109.5 . .
H10E C101 H10F 109.5 . .
C103 C102 Si5 123.0(2) . .
C103 C102 C107 116.9(3) . .
C107 C102 Si5 120.0(2) . .
C102 C103 H103 119.3 . .
C104 C103 C102 121.4(3) . .
C104 C103 H103 119.3 . .
C103 C104 H104 119.4 . .
C105 C104 C103 121.2(3) . .
C105 C104 H104 119.4 . .
C104 C105 C106 118.1(3) . .
C104 C105 C108 121.1(3) . .
C106 C105 C108 120.8(3) . .
C105 C106 H106 119.6 . .
C107 C106 C105 120.9(3) . .
C107 C106 H106 119.6 . .
C102 C107 H107 119.3 . .
C106 C107 C102 121.5(3) . .
C106 C107 H107 119.3 . .
C105 C108 H10G 109.5 . .
C105 C108 H10H 109.5 . .
C105 C108 H10I 109.5 . .
H10G C108 H10H 109.5 . .
H10G C108 H10I 109.5 . .
H10H C108 H10I 109.5 . .
C110 C109 Si10 120.6(2) . .
C114 C109 Si10 122.0(2) . .
C114 C109 C110 117.3(3) . .
C109 C110 H110 119.5 . .
C111 C110 C109 121.0(3) . .
C111 C110 H110 119.5 . .
C110 C111 H111 119.4 . .
C112 C111 C110 121.2(3) . .
C112 C111 H111 119.4 . .
C111 C112 C115 120.8(3) . .
C113 C112 C111 117.7(3) . .
C113 C112 C115 121.5(3) . .
C112 C113 H113 119.2 . .
C112 C113 C114 121.5(3) . .
C114 C113 H113 119.2 . .
C109 C114 C113 121.2(3) . .
C109 C114 H114 119.4 . .
C113 C114 H114 119.4 . .
C112 C115 H11D 109.5 . .
C112 C115 H11E 109.5 . .
C112 C115 H11F 109.5 . .
H11D C115 H11E 109.5 . .
H11D C115 H11F 109.5 . .
H11E C115 H11F 109.5 . .
H11G C116 H11H 109.5 . .
H11G C116 H11I 109.5 . .
H11H C116 H11I 109.5 . .
C117 C116 H11G 109.5 . .
C117 C116 H11H 109.5 . .
C117 C116 H11I 109.5 . .
C118 C117 C116 120.4(3) . .
C122 C117 C116 121.6(3) . .
C122 C117 C118 118.0(3) . .
C117 C118 H118 119.5 . .
C117 C118 C119 121.0(3) . .
C119 C118 H118 119.5 . .
C118 C119 H119 119.3 . .
C120 C119 C118 121.5(3) . .
C120 C119 H119 119.3 . .
C119 C120 Si22 122.8(2) . .
C119 C120 C121 117.1(3) . .
C121 C120 Si22 119.9(2) . .
C120 C121 H121 119.3 . .
C120 C121 C122 121.4(3) . .
C122 C121 H121 119.3 . .
C117 C122 C121 121.0(3) . .
C117 C122 H122 119.5 . .
C121 C122 H122 119.5 . .
H12D C123 H12E 109.5 . .
H12D C123 H12F 109.5 . .
H12E C123 H12F 109.5 . .
C124 C123 H12D 109.5 . .
C124 C123 H12E 109.5 . .
C124 C123 H12F 109.5 . .
C125 C124 C123 121.0(4) . .
C126 C124 C123 121.1(4) . .
C126 C124 C125 118.0(3) . .
C124 C125 H125 119.7 . .
C128 C125 C124 120.5(3) . .
C128 C125 H125 119.7 . .
C124 C126 H126 119.4 . .
C127 C126 C124 121.1(4) . .
C127 C126 H126 119.4 . .
C126 C127 H127 119.0 . .
C126 C127 C129 121.9(3) . .
C129 C127 H127 119.0 . .
C125 C128 H128 119.1 . .
C125 C128 C129 121.9(4) . .
C129 C128 H128 119.1 . .
C127 C129 Si2 122.0(2) . .
C127 C129 C128 116.6(3) . .
C128 C129 Si2 121.3(3) . .
C1 C1 H1A 109.0 2_776 .
C1 C1 H1B 109.0 2_776 .
H1A C1 H1B 107.8 . .
C2 C1 C1 112.9(7) . 2_776
C2 C1 H1A 109.0 . .
C2 C1 H1B 109.0 . .
C1 C2 H2A 109.3 . .
C1 C2 H2B 109.3 . .
H2A C2 H2B 108.0 . .
C3 C2 C1 111.6(6) . .
C3 C2 H2A 109.3 . .
C3 C2 H2B 109.3 . .
C2 C3 H3A 108.6 . .
C2 C3 H3B 108.6 . .
C2 C3 C4 114.6(6) . .
H3A C3 H3B 107.6 . .
C4 C3 H3A 108.6 . .
C4 C3 H3B 108.6 . .
C3 C4 H4A 107.4 . .
C3 C4 H4B 107.4 . .
H4A C4 H4B 107.0 . .
C5 C4 C3 119.6(6) . .
C5 C4 H4A 107.4 . .
C5 C4 H4B 107.4 . .
C4 C5 H5A 108.3 . .
C4 C5 H5B 108.3 . .
H5A C5 H5B 107.4 . .
C6 C5 C4 116.1(7) . .
C6 C5 H5A 108.3 . .
C6 C5 H5B 108.3 . .
C5 C6 H6A 108.7 . .
C5 C6 H6B 108.7 . .
C5 C6 C7 114.1(7) . .
H6A C6 H6B 107.6 . .
C7 C6 H6A 108.7 . .
C7 C6 H6B 108.7 . .
C6 C7 H7A 108.3 . .
C6 C7 H7B 108.3 . .
H7A C7 H7B 107.4 . .
C8 C7 C6 115.9(6) . .
C8 C7 H7A 108.3 . .
C8 C7 H7B 108.3 . .
C7 C8 H8A 108.5 . .
C7 C8 H8B 108.5 . .
C7 C8 C9 115.1(6) . .
H8A C8 H8B 107.5 . .
C9 C8 H8A 108.5 . .
C9 C8 H8B 108.5 . .
C8 C9 C9 121.9(8) . 2_766
C8 C9 H9A 106.9 . .
C8 C9 H9B 106.9 . .
C9 C9 H9A 106.9 2_766 .
C9 C9 H9B 106.9 2_766 .
H9A C9 H9B 106.7 . .

loop_
_geom_bond_atom_site_label_1
_geom_bond_atom_site_label_2
_geom_bond_distance
_geom_bond_site_symmetry_2
Si1 O17 1.618(2) .
Si1 C31 1.843(4) .
Si1 C32 1.839(4) .
Si1 C33 1.848(3) .
Si2 O16 1.607(2) .
Si2 O17 1.598(2) .
Si2 O18 1.609(2) .
Si2 C129 1.843(3) .
Si3 O18 1.598(2) .
Si3 O19 1.593(2) .
Si3 O21 1.594(2) .
Si3 C41 1.846(3) .
Si4 O22 1.625(2) .
Si4 C13 1.851(4) .
Si4 C14 1.843(5) .
Si4 C15 1.835(5) .
Si5 O20 1.605(2) .
Si5 O21 1.602(2) .
Si5 O22 1.597(2) .
Si5 C102 1.844(3) .
Si6 O1 1.608(3) .
Si6 C10 1.825(4) .
Si6 C11 1.842(4) .
Si6 C12 1.834(4) .
Si7 O1 1.576(3) .
Si7 O2 1.581(2) .
Si7 O20 1.618(2) .
Si7 C44 1.844(3) .
Si8 O19 1.617(3) .
Si8 C16 1.856(5) .
Si8 C17 1.863(4) .
Si8 C18 1.823(5) .
Si9 O4 1.642(2) .
Si9 C28 1.860(4) .
Si9 C29 1.847(4) .
Si9 C30 1.839(4) .
Si10 O3 1.614(2) .
Si10 O4 1.615(2) .
Si10 O5 1.620(2) .
Si10 C109 1.847(3) .
Si11 O6 1.636(2) .
Si11 C22 1.845(4) .
Si11 C23 1.840(4) .
Si11 C24 1.842(3) .
Si12 O5 1.615(2) .
Si12 O6 1.604(2) .
Si12 O24 1.616(2) .
Si12 C82 1.850(3) .
Si13 O2 1.602(2) .
Si13 O3 1.618(2) .
Si13 O23 1.604(2) .
Si13 C95 1.843(3) .
Si14 O23 1.640(2) .
Si14 C89 1.842(3) .
Si14 C90 1.843(4) .
Si14 C91 1.841(4) .
Si15 O7 1.637(2) .
Si15 C79 1.835(4) .
Si15 C80 1.841(3) .
Si15 C81 1.839(4) .
Si16 O7 1.600(2) .
Si16 O8 1.6175(19) .
Si16 O24 1.616(2) .
Si16 C65 1.848(3) .
Si17 O9 1.631(2) .
Si17 C19 1.846(3) .
Si17 C20 1.849(3) .
Si17 C21 1.849(3) .
Si18 O8 1.614(2) .
Si18 O9 1.616(2) .
Si18 O11 1.616(2) .
Si18 C58 1.846(3) .
Si19 O10 1.602(2) .
Si19 O11 1.614(2) .
Si19 O12 1.599(2) .
Si19 C72 1.838(3) .
Si20 O10 1.633(2) .
Si20 C25 1.839(4) .
Si20 C26 1.851(4) .
Si20 C27 1.838(4) .
Si21 O12 1.611(2) .
Si21 O14 1.611(2) .
Si21 O15 1.608(2) .
Si21 C51 1.849(3) .
Si22 O13 1.6118(19) .
Si22 O14 1.612(2) .
Si22 O16 1.606(2) .
Si22 C120 1.850(3) .
Si23 O13 1.643(2) .
Si23 C34 1.848(3) .
Si23 C35 1.844(4) .
Si23 C36 1.851(3) .
Si24 O15 1.638(2) .
Si24 C92 1.841(4) .
Si24 C93 1.843(3) .
Si24 C94 1.855(3) .
C10 H10A 0.9800 .
C10 H10B 0.9800 .
C10 H10C 0.9800 .
C11 H11A 0.9800 .
C11 H11B 0.9800 .
C11 H11C 0.9800 .
C12 H12A 0.9800 .
C12 H12B 0.9800 .
C12 H12C 0.9800 .
C13 H13A 0.9800 .
C13 H13B 0.9800 .
C13 H13C 0.9800 .
C14 H14A 0.9800 .
C14 H14B 0.9800 .
C14 H14C 0.9800 .
C15 H15A 0.9800 .
C15 H15B 0.9800 .
C15 H15C 0.9800 .
C16 H16A 0.9800 .
C16 H16B 0.9800 .
C16 H16C 0.9800 .
C17 H17A 0.9800 .
C17 H17B 0.9800 .
C17 H17C 0.9800 .
C18 H18A 0.9800 .
C18 H18B 0.9800 .
C18 H18C 0.9800 .
C19 H19A 0.9800 .
C19 H19B 0.9800 .
C19 H19C 0.9800 .
C20 H20A 0.9800 .
C20 H20B 0.9800 .
C20 H20C 0.9800 .
C21 H21A 0.9800 .
C21 H21B 0.9800 .
C21 H21C 0.9800 .
C22 H22A 0.9800 .
C22 H22B 0.9800 .
C22 H22C 0.9800 .
C23 H23A 0.9800 .
C23 H23B 0.9800 .
C23 H23C 0.9800 .
C24 H24A 0.9800 .
C24 H24B 0.9800 .
C24 H24C 0.9800 .
C25 H25A 0.9800 .
C25 H25B 0.9800 .
C25 H25C 0.9800 .
C26 H26A 0.9800 .
C26 H26B 0.9800 .
C26 H26C 0.9800 .
C27 H27A 0.9800 .
C27 H27B 0.9800 .
C27 H27C 0.9800 .
C28 H28A 0.9800 .
C28 H28B 0.9800 .
C28 H28C 0.9800 .
C29 H29A 0.9800 .
C29 H29B 0.9800 .
C29 H29C 0.9800 .
C30 H30A 0.9800 .
C30 H30B 0.9800 .
C30 H30C 0.9800 .
C31 H31A 0.9800 .
C31 H31B 0.9800 .
C31 H31C 0.9800 .
C32 H32A 0.9800 .
C32 H32B 0.9800 .
C32 H32C 0.9800 .
C33 H33A 0.9800 .
C33 H33B 0.9800 .
C33 H33C 0.9800 .
C34 H34A 0.9800 .
C34 H34B 0.9800 .
C34 H34C 0.9800 .
C35 H35A 0.9800 .
C35 H35B 0.9800 .
C35 H35C 0.9800 .
C36 H36A 0.9800 .
C36 H36B 0.9800 .
C36 H36C 0.9800 .
C37 H37A 0.9800 .
C37 H37B 0.9800 .
C37 H37C 0.9800 .
C37 C38 1.506(5) .
C38 C39 1.383(5) .
C38 C43 1.388(5) .
C39 H39 0.9500 .
C39 C40 1.374(5) .
C40 H40 0.9500 .
C40 C41 1.390(5) .
C41 C42 1.400(4) .
C42 H42 0.9500 .
C42 C43 1.381(5) .
C43 H43 0.9500 .
C44 C45 1.363(5) .
C44 C49 1.379(5) .
C45 H45 0.9500 .
C45 C46 1.392(5) .
C46 H46 0.9500 .
C46 C47 1.352(6) .
C47 C48 1.358(7) .
C47 C50 1.524(5) .
C48 H48 0.9500 .
C48 C49 1.379(6) .
C49 H49 0.9500 .
C50 H50A 0.9800 .
C50 H50B 0.9800 .
C50 H50C 0.9800 .
C51 C52 1.399(4) .
C51 C56 1.403(4) .
C52 H52 0.9500 .
C52 C53 1.383(4) .
C53 H53 0.9500 .
C53 C54 1.382(5) .
C54 C55 1.394(5) .
C54 C57 1.512(4) .
C55 H55 0.9500 .
C55 C56 1.379(4) .
C56 H56 0.9500 .
C57 H57A 0.9800 .
C57 H57B 0.9800 .
C57 H57C 0.9800 .
C58 C59 1.397(4) .
C58 C63 1.391(5) .
C59 H59 0.9500 .
C59 C60 1.394(5) .
C60 H60 0.9500 .
C60 C61 1.377(5) .
C61 C62 1.388(5) .
C61 C64 1.505(4) .
C62 H62 0.9500 .
C62 C63 1.384(4) .
C63 H63 0.9500 .
C64 H64A 0.9800 .
C64 H64B 0.9800 .
C64 H64C 0.9800 .
C65 C66 1.404(4) .
C65 C70 1.392(4) .
C66 H66 0.9500 .
C66 C67 1.389(4) .
C67 H67 0.9500 .
C67 C68 1.387(5) .
C68 C69 1.387(5) .
C68 C71 1.497(4) .
C69 H69 0.9500 .
C69 C70 1.384(4) .
C70 H70 0.9500 .
C71 H71A 0.9800 .
C71 H71B 0.9800 .
C71 H71C 0.9800 .
C72 C73 1.390(4) .
C72 C77 1.393(5) .
C73 H73 0.9500 .
C73 C74 1.392(5) .
C74 H74 0.9500 .
C74 C75 1.378(5) .
C75 C76 1.384(5) .
C75 C78 1.508(5) .
C76 H76 0.9500 .
C76 C77 1.385(5) .
C77 H77 0.9500 .
C78 H78A 0.9800 .
C78 H78B 0.9800 .
C78 H78C 0.9800 .
C79 H79A 0.9800 .
C79 H79B 0.9800 .
C79 H79C 0.9800 .
C80 H80A 0.9800 .
C80 H80B 0.9800 .
C80 H80C 0.9800 .
C81 H81A 0.9800 .
C81 H81B 0.9800 .
C81 H81C 0.9800 .
C82 C83 1.392(4) .
C82 C87 1.396(4) .
C83 H83 0.9500 .
C83 C84 1.384(4) .
C84 H84 0.9500 .
C84 C85 1.384(5) .
C85 C86 1.381(5) .
C85 C88 1.511(4) .
C86 H86 0.9500 .
C86 C87 1.380(4) .
C87 H87 0.9500 .
C88 H88A 0.9800 .
C88 H88B 0.9800 .
C88 H88C 0.9800 .
C89 H89A 0.9800 .
C89 H89B 0.9800 .
C89 H89C 0.9800 .
C90 H90A 0.9800 .
C90 H90B 0.9800 .
C90 H90C 0.9800 .
C91 H91A 0.9800 .
C91 H91B 0.9800 .
C91 H91C 0.9800 .
C92 H92A 0.9800 .
C92 H92B 0.9800 .
C92 H92C 0.9800 .
C93 H93A 0.9800 .
C93 H93B 0.9800 .
C93 H93C 0.9800 .
C94 H94A 0.9800 .
C94 H94B 0.9800 .
C94 H94C 0.9800 .
C95 C96 1.387(4) .
C95 C100 1.384(5) .
C96 H96 0.9500 .
C96 C97 1.383(5) .
C97 H97 0.9500 .
C97 C98 1.379(5) .
C98 C99 1.359(5) .
C98 C101 1.507(5) .
C99 H99 0.9500 .
C99 C100 1.382(5) .
C100 H100 0.9500 .
C101 H10D 0.9800 .
C101 H10E 0.9800 .
C101 H10F 0.9800 .
C102 C103 1.389(4) .
C102 C107 1.394(4) .
C103 H103 0.9500 .
C103 C104 1.383(4) .
C104 H104 0.9500 .
C104 C105 1.369(5) .
C105 C106 1.392(5) .
C105 C108 1.518(5) .
C106 H106 0.9500 .
C106 C107 1.375(5) .
C107 H107 0.9500 .
C108 H10G 0.9800 .
C108 H10H 0.9800 .
C108 H10I 0.9800 .
C109 C110 1.396(4) .
C109 C114 1.386(4) .
C110 H110 0.9500 .
C110 C111 1.388(4) .
C111 H111 0.9500 .
C111 C112 1.385(4) .
C112 C113 1.378(4) .
C112 C115 1.505(4) .
C113 H113 0.9500 .
C113 C114 1.388(4) .
C114 H114 0.9500 .
C115 H11D 0.9800 .
C115 H11E 0.9800 .
C115 H11F 0.9800 .
C116 H11G 0.9800 .
C116 H11H 0.9800 .
C116 H11I 0.9800 .
C116 C117 1.517(5) .
C117 C118 1.380(5) .
C117 C122 1.373(5) .
C118 H118 0.9500 .
C118 C119 1.387(5) .
C119 H119 0.9500 .
C119 C120 1.382(4) .
C120 C121 1.386(4) .
C121 H121 0.9500 .
C121 C122 1.390(5) .
C122 H122 0.9500 .
C123 H12D 0.9800 .
C123 H12E 0.9800 .
C123 H12F 0.9800 .
C123 C124 1.516(5) .
C124 C125 1.387(6) .
C124 C126 1.384(6) .
C125 H125 0.9500 .
C125 C128 1.380(5) .
C126 H126 0.9500 .
C126 C127 1.372(5) .
C127 H127 0.9500 .
C127 C129 1.387(5) .
C128 H128 0.9500 .
C128 C129 1.392(4) .
C1 C1 1.552(14) 2_776
C1 H1A 0.9900 .
C1 H1B 0.9900 .
C1 C2 1.522(10) .
C2 H2A 0.9900 .
C2 H2B 0.9900 .
C2 C3 1.482(10) .
C3 H3A 0.9900 .
C3 H3B 0.9900 .
C3 C4 1.618(11) .
C4 H4A 0.9900 .
C4 H4B 0.9900 .
C4 C5 1.595(11) .
C5 H5A 0.9900 .
C5 H5B 0.9900 .
C5 C6 1.562(11) .
C6 H6A 0.9900 .
C6 H6B 0.9900 .
C6 C7 1.576(10) .
C7 H7A 0.9900 .
C7 H7B 0.9900 .
C7 C8 1.496(10) .
C8 H8A 0.9900 .
C8 H8B 0.9900 .
C8 C9 1.590(11) .
C9 C9 1.635(15) 2_766
C9 H9A 0.9900 .
C9 H9B 0.9900 .

loop_
_geom_torsion_atom_site_label_1
_geom_torsion_atom_site_label_2
_geom_torsion_atom_site_label_3
_geom_torsion_atom_site_label_4
_geom_torsion
_geom_torsion_site_symmetry_1
_geom_torsion_site_symmetry_4
Si3 C41 C42 C43 -178.9(3) . .
Si5 C102 C103 C104 -177.1(3) . .
Si5 C102 C107 C106 177.2(3) . .
Si7 C44 C45 C46 -175.3(3) . .
Si7 C44 C49 C48 176.0(4) . .
Si10 C109 C110 C111 -177.3(3) . .
Si10 C109 C114 C113 178.2(2) . .
Si12 C82 C83 C84 178.0(3) . .
Si12 C82 C87 C86 -178.1(2) . .
Si13 C95 C96 C97 -176.4(3) . .
Si13 C95 C100 C99 176.8(3) . .
Si16 C65 C66 C67 -179.9(2) . .
Si16 C65 C70 C69 179.8(2) . .
Si18 C58 C59 C60 -179.7(2) . .
Si18 C58 C63 C62 179.5(2) . .
Si19 C72 C73 C74 177.3(3) . .
Si19 C72 C77 C76 -175.9(3) . .
Si21 C51 C52 C53 -173.3(2) . .
Si21 C51 C56 C55 172.4(2) . .
Si22 C120 C121 C122 172.5(3) . .
O1 Si7 O20 Si5 -8.8(3) . .
O1 Si7 C44 C45 -135.3(3) . .
O1 Si7 C44 C49 49.2(4) . .
O2 Si7 O1 Si6 -72.9(13) . .
O2 Si7 O20 Si5 -126.7(3) . .
O2 Si7 C44 C45 -12.6(4) . .
O2 Si7 C44 C49 171.9(3) . .
O2 Si13 O3 Si10 156.1(2) . .
O2 Si13 O23 Si14 96.4(3) . .
O2 Si13 C95 C96 -17.0(3) . .
O2 Si13 C95 C100 165.6(3) . .
O3 Si10 O4 Si9 38.8(2) . .
O3 Si10 O5 Si12 151.6(2) . .
O3 Si10 C109 C110 -151.6(3) . .
O3 Si10 C109 C114 30.4(3) . .
O3 Si13 O23 Si14 -146.9(3) . .
O3 Si13 C95 C96 -135.1(3) . .
O3 Si13 C95 C100 47.6(3) . .
O4 Si10 O3 Si13 141.9(2) . .
O4 Si10 O5 Si12 32.8(2) . .
O4 Si10 C109 C110 -31.1(3) . .
O4 Si10 C109 C114 150.9(2) . .
O5 Si10 O3 Si13 23.8(2) . .
O5 Si10 O4 Si9 156.54(19) . .
O5 Si10 C109 C110 89.5(3) . .
O5 Si10 C109 C114 -88.5(3) . .
O5 Si12 O6 Si11 -151.8(3) . .
O5 Si12 O24 Si16 -133.7(2) . .
O5 Si12 C82 C83 79.2(3) . .
O5 Si12 C82 C87 -102.8(3) . .
O6 Si12 O5 Si10 35.8(2) . .
O6 Si12 O24 Si16 -15.6(2) . .
O6 Si12 C82 C83 -40.9(3) . .
O6 Si12 C82 C87 137.2(3) . .
O7 Si16 O8 Si18 -139.0(2) . .
O7 Si16 O24 Si12 67.3(2) . .
O7 Si16 C65 C66 6.4(3) . .
O7 Si16 C65 C70 -174.2(2) . .
O8 Si16 O7 Si15 -57.0(4) . .
O8 Si16 O24 Si12 -173.46(19) . .
O8 Si16 C65 C66 -113.8(2) . .
O8 Si16 C65 C70 65.7(3) . .
O8 Si18 O9 Si17 18.1(3) . .
O8 Si18 O11 Si19 -143.4(2) . .
O8 Si18 C58 C59 108.6(3) . .
O8 Si18 C58 C63 -71.3(3) . .
O9 Si18 O8 Si16 70.5(3) . .
O9 Si18 O11 Si19 -23.5(3) . .
O9 Si18 C58 C59 -14.0(3) . .
O9 Si18 C58 C63 166.1(2) . .
O10 Si19 O11 Si18 -49.2(3) . .
O10 Si19 O12 Si21 -43.7(6) . .
O10 Si19 C72 C73 148.3(2) . .
O10 Si19 C72 C77 -33.5(3) . .
O11 Si18 O8 Si16 -169.6(2) . .
O11 Si18 O9 Si17 -99.1(3) . .
O11 Si18 C58 C59 -134.7(2) . .
O11 Si18 C58 C63 45.4(3) . .
O11 Si19 O10 Si20 6.8(5) . .
O11 Si19 O12 Si21 77.9(6) . .
O11 Si19 C72 C73 24.7(3) . .
O11 Si19 C72 C77 -157.1(3) . .
O12 Si19 O10 Si20 125.6(5) . .
O12 Si19 O11 Si18 -168.6(2) . .
O12 Si19 C72 C73 -92.6(3) . .
O12 Si19 C72 C77 85.6(3) . .
O12 Si21 O14 Si22 -95.7(3) . .
O12 Si21 O15 Si24 128.9(2) . .
O12 Si21 C51 C52 -17.5(3) . .
O12 Si21 C51 C56 168.3(2) . .
O13 Si22 O14 Si21 -7.1(4) . .
O13 Si22 O16 Si2 -9.9(3) . .
O13 Si22 C120 C119 93.8(3) . .
O13 Si22 C120 C121 -79.6(3) . .
O14 Si21 O12 Si19 -155.2(5) . .
O14 Si21 O15 Si24 -113.4(3) . .
O14 Si21 C51 C52 -136.8(2) . .
O14 Si21 C51 C56 49.0(3) . .
O14 Si22 O13 Si23 89.5(2) . .
O14 Si22 O16 Si2 109.7(3) . .
O14 Si22 C120 C119 -27.2(3) . .
O14 Si22 C120 C121 159.4(2) . .
O15 Si21 O12 Si19 -37.1(6) . .
O15 Si21 O14 Si22 145.2(3) . .
O15 Si21 C51 C52 103.3(2) . .
O15 Si21 C51 C56 -70.9(3) . .
O16 Si2 O17 Si1 -160.5(5) . .
O16 Si2 O18 Si3 -167.7(3) . .
O16 Si2 C129 C127 -108.1(3) . .
O16 Si2 C129 C128 76.4(3) . .
O16 Si22 O13 Si23 -151.9(2) . .
O16 Si22 O14 Si21 -126.3(3) . .
O16 Si22 C120 C119 -146.3(2) . .
O16 Si22 C120 C121 40.3(3) . .
O17 Si2 O16 Si22 52.8(3) . .
O17 Si2 O18 Si3 -50.5(4) . .
O17 Si2 C129 C127 131.6(3) . .
O17 Si2 C129 C128 -43.9(3) . .
O18 Si2 O16 Si22 171.3(3) . .
O18 Si2 O17 Si1 83.0(5) . .
O18 Si2 C129 C127 10.7(3) . .
O18 Si2 C129 C128 -164.8(3) . .
O18 Si3 O19 Si8 45.3(4) . .
O18 Si3 O21 Si5 -174.7(8) . .
O18 Si3 C41 C40 -67.4(3) . .
O18 Si3 C41 C42 111.9(3) . .
O19 Si3 O18 Si2 121.8(4) . .
O19 Si3 O21 Si5 -55.2(9) . .
O19 Si3 C41 C40 171.1(3) . .
O19 Si3 C41 C42 -9.6(3) . .
O20 Si5 O21 Si3 100.4(8) . .
O20 Si5 O22 Si4 -89.3(3) . .
O20 Si5 C102 C103 -151.2(3) . .
O20 Si5 C102 C107 31.6(3) . .
O20 Si7 O1 Si6 170.3(12) . .
O20 Si7 C44 C45 106.4(3) . .
O20 Si7 C44 C49 -69.1(4) . .
O21 Si3 O18 Si2 -118.1(4) . .
O21 Si3 O19 Si8 -72.3(4) . .
O21 Si3 C41 C40 50.1(3) . .
O21 Si3 C41 C42 -130.6(3) . .
O21 Si5 O20 Si7 179.9(3) . .
O21 Si5 O22 Si4 28.7(4) . .
O21 Si5 C102 C103 93.7(3) . .
O21 Si5 C102 C107 -83.4(3) . .
O22 Si5 O20 Si7 -59.3(3) . .
O22 Si5 O21 Si3 -21.3(9) . .
O22 Si5 C102 C103 -27.1(3) . .
O22 Si5 C102 C107 155.7(3) . .
O23 Si13 O3 Si10 37.4(3) . .
O23 Si13 C95 C96 105.4(3) . .
O23 Si13 C95 C100 -71.9(3) . .
O24 Si12 O5 Si10 155.3(2) . .
O24 Si12 O6 Si11 90.8(4) . .
O24 Si12 C82 C83 -162.7(3) . .
O24 Si12 C82 C87 15.4(3) . .
O24 Si16 O7 Si15 60.2(3) . .
O24 Si16 O8 Si18 100.4(3) . .
O24 Si16 C65 C66 128.8(2) . .
O24 Si16 C65 C70 -51.7(3) . .
C10 Si6 O1 Si7 7.8(13) . .
C11 Si6 O1 Si7 129.6(13) . .
C12 Si6 O1 Si7 -112.7(13) . .
C13 Si4 O22 Si5 149.7(3) . .
C14 Si4 O22 Si5 30.2(4) . .
C15 Si4 O22 Si5 -90.7(4) . .
C16 Si8 O19 Si3 178.1(4) . .
C17 Si8 O19 Si3 58.6(4) . .
C18 Si8 O19 Si3 -61.4(4) . .
C19 Si17 O9 Si18 -114.8(3) . .
C20 Si17 O9 Si18 126.6(3) . .
C21 Si17 O9 Si18 5.9(3) . .
C22 Si11 O6 Si12 111.7(4) . .
C23 Si11 O6 Si12 -129.9(4) . .
C24 Si11 O6 Si12 -7.6(4) . .
C25 Si20 O10 Si19 -67.3(5) . .
C26 Si20 O10 Si19 173.2(5) . .
C27 Si20 O10 Si19 54.5(5) . .
C28 Si9 O4 Si10 71.7(3) . .
C29 Si9 O4 Si10 -169.1(2) . .
C30 Si9 O4 Si10 -48.7(3) . .
C31 Si1 O17 Si2 9.7(6) . .
C32 Si1 O17 Si2 129.8(5) . .
C33 Si1 O17 Si2 -110.6(5) . .
C34 Si23 O13 Si22 75.0(3) . .
C35 Si23 O13 Si22 -44.8(3) . .
C36 Si23 O13 Si22 -165.4(2) . .
C37 C38 C39 C40 -178.1(4) . .
C37 C38 C43 C42 177.8(4) . .
C38 C39 C40 C41 0.3(6) . .
C39 C38 C43 C42 -0.5(6) . .
C39 C40 C41 Si3 178.7(3) . .
C39 C40 C41 C42 -0.6(5) . .
C40 C41 C42 C43 0.4(5) . .
C41 Si3 O18 Si2 0.9(4) . .
C41 Si3 O19 Si8 167.8(4) . .
C41 Si3 O21 Si5 64.6(9) . .
C41 C42 C43 C38 0.2(6) . .
C43 C38 C39 C40 0.3(6) . .
C44 Si7 O1 Si6 50.2(13) . .
C44 Si7 O20 Si5 112.8(3) . .
C44 C45 C46 C47 -0.1(7) . .
C45 C44 C49 C48 0.2(7) . .
C45 C46 C47 C48 -0.9(7) . .
C45 C46 C47 C50 180.0(4) . .
C46 C47 C48 C49 1.6(8) . .
C47 C48 C49 C44 -1.2(9) . .
C49 C44 C45 C46 0.4(6) . .
C50 C47 C48 C49 -179.3(5) . .
C51 Si21 O12 Si19 83.1(6) . .
C51 Si21 O14 Si22 24.7(4) . .
C51 Si21 O15 Si24 8.5(3) . .
C51 C52 C53 C54 0.5(5) . .
C52 C51 C56 C55 -2.1(4) . .
C52 C53 C54 C55 -1.1(4) . .
C52 C53 C54 C57 178.0(3) . .
C53 C54 C55 C56 0.2(4) . .
C54 C55 C56 C51 1.5(4) . .
C56 C51 C52 C53 1.1(4) . .
C57 C54 C55 C56 -179.0(3) . .
C58 Si18 O8 Si16 -51.5(3) . .
C58 Si18 O9 Si17 141.3(3) . .
C58 Si18 O11 Si19 96.6(3) . .
C58 C59 C60 C61 0.1(5) . .
C59 C58 C63 C62 -0.4(4) . .
C59 C60 C61 C62 -0.2(5) . .
C59 C60 C61 C64 -179.7(3) . .
C60 C61 C62 C63 0.0(5) . .
C61 C62 C63 C58 0.3(5) . .
C63 C58 C59 C60 0.2(4) . .
C64 C61 C62 C63 179.6(3) . .
C65 Si16 O7 Si15 -178.2(3) . .
C65 Si16 O8 Si18 -19.7(3) . .
C65 Si16 O24 Si12 -53.0(2) . .
C65 C66 C67 C68 -0.4(5) . .
C66 C65 C70 C69 -0.7(4) . .
C66 C67 C68 C69 0.1(5) . .
C66 C67 C68 C71 179.3(3) . .
C67 C68 C69 C70 -0.1(5) . .
C68 C69 C70 C65 0.4(5) . .
C70 C65 C66 C67 0.7(4) . .
C71 C68 C69 C70 -179.3(3) . .
C72 Si19 O10 Si20 -115.1(5) . .
C72 Si19 O11 Si18 73.2(3) . .
C72 Si19 O12 Si21 -163.7(5) . .
C72 C73 C74 C75 -1.2(5) . .
C73 C72 C77 C76 2.4(5) . .
C73 C74 C75 C76 2.0(5) . .
C73 C74 C75 C78 -177.5(3) . .
C74 C75 C76 C77 -0.6(6) . .
C75 C76 C77 C72 -1.6(6) . .
C77 C72 C73 C74 -1.0(5) . .
C78 C75 C76 C77 178.9(4) . .
C79 Si15 O7 Si16 168.5(3) . .
C80 Si15 O7 Si16 49.9(4) . .
C81 Si15 O7 Si16 -72.0(4) . .
C82 Si12 O5 Si10 -85.4(2) . .
C82 Si12 O6 Si11 -30.2(4) . .
C82 Si12 O24 Si16 106.0(2) . .
C82 C83 C84 C85 -0.4(5) . .
C83 C82 C87 C86 0.0(5) . .
C83 C84 C85 C86 0.9(5) . .
C83 C84 C85 C88 179.9(3) . .
C84 C85 C86 C87 -1.0(5) . .
C85 C86 C87 C82 0.6(5) . .
C87 C82 C83 C84 -0.1(5) . .
C88 C85 C86 C87 -180.0(3) . .
C89 Si14 O23 Si13 -48.0(4) . .
C90 Si14 O23 Si13 -168.0(3) . .
C91 Si14 O23 Si13 72.6(4) . .
C92 Si24 O15 Si21 72.3(3) . .
C93 Si24 O15 Si21 -168.1(3) . .
C94 Si24 O15 Si21 -48.1(3) . .
C95 Si13 O3 Si10 -84.9(2) . .
C95 Si13 O23 Si14 -25.3(4) . .
C95 C96 C97 C98 -0.5(6) . .
C96 C95 C100 C99 -0.7(5) . .
C96 C97 C98 C99 -0.3(6) . .
C96 C97 C98 C101 179.5(4) . .
C97 C98 C99 C100 0.6(6) . .
C98 C99 C100 C95 -0.1(6) . .
C100 C95 C96 C97 1.0(5) . .
C101 C98 C99 C100 -179.2(4) . .
C102 Si5 O20 Si7 63.5(3) . .
C102 Si5 O21 Si3 -141.6(8) . .
C102 Si5 O22 Si4 147.8(3) . .
C102 C103 C104 C105 -0.8(5) . .
C103 C102 C107 C106 -0.1(5) . .
C103 C104 C105 C106 1.4(5) . .
C103 C104 C105 C108 179.4(4) . .
C104 C105 C106 C107 -1.3(6) . .
C105 C106 C107 C102 0.7(6) . .
C107 C102 C103 C104 0.2(5) . .
C108 C105 C106 C107 -179.3(4) . .
C109 Si10 O3 Si13 -97.2(2) . .
C109 Si10 O4 Si9 -81.3(2) . .
C109 Si10 O5 Si12 -88.7(2) . .
C109 C110 C111 C112 -1.4(5) . .
C110 C109 C114 C113 0.1(5) . .
C110 C111 C112 C113 1.1(5) . .
C110 C111 C112 C115 179.6(3) . .
C111 C112 C113 C114 -0.1(5) . .
C112 C113 C114 C109 -0.4(5) . .
C114 C109 C110 C111 0.8(5) . .
C115 C112 C113 C114 -178.7(3) . .
C116 C117 C118 C119 179.7(3) . .
C116 C117 C122 C121 -179.6(3) . .
C117 C118 C119 C120 -0.6(5) . .
C118 C117 C122 C121 0.4(5) . .
C118 C119 C120 Si22 -172.2(3) . .
C118 C119 C120 C121 1.4(5) . .
C119 C120 C121 C122 -1.3(5) . .
C120 Si22 O13 Si23 -31.7(2) . .
C120 Si22 O14 Si21 113.6(3) . .
C120 Si22 O16 Si2 -129.9(3) . .
C120 C121 C122 C117 0.4(5) . .
C122 C117 C118 C119 -0.3(5) . .
C123 C124 C125 C128 -178.3(3) . .
C123 C124 C126 C127 179.0(4) . .
C124 C125 C128 C129 -0.6(5) . .
C124 C126 C127 C129 -0.8(6) . .
C125 C124 C126 C127 -0.8(6) . .
C125 C128 C129 Si2 174.7(3) . .
C125 C128 C129 C127 -1.0(5) . .
C126 C124 C125 C128 1.5(5) . .
C126 C127 C129 Si2 -174.0(3) . .
C126 C127 C129 C128 1.7(5) . .
C129 Si2 O16 Si22 -68.3(3) . .
C129 Si2 O17 Si1 -37.6(6) . .
C129 Si2 O18 Si3 70.1(4) . .
C1 C1 C2 C3 -179.4(7) 2_776 .
C1 C2 C3 C4 -179.1(6) . .
C2 C3 C4 C5 70.4(8) . .
C3 C4 C5 C6 172.8(6) . .
C4 C5 C6 C7 175.7(6) . .
C5 C6 C7 C8 71.1(8) . .
C6 C7 C8 C9 174.9(6) . .
C7 C8 C9 C9 -173.9(7) . 2_766
